data_4066774
loop_
_publ_author_name
'Borguet, Yannick'
'Sauvage, Xavier'
'Zaragoza, Guillermo'
'Demonceau, Albert'
'Delaude, Lionel'

_publ_section_title
;
 Homobimetallic Ruthenium&#x2212;Arene Complexes Bearing Vinylidene
 Ligands: Synthesis, Characterization, and Catalytic Application in Olefin
 Metathesis
;
_journal_issue 24
_journal_name_full Organometallics
_journal_page_first 6675
_journal_paper_doi 10.1021/om1006177
_journal_volume 29
_journal_year 2010
_chemical_compound_source 'synthesis as described'
_chemical_formula_moiety '2(C37 H52 Cl4 F3 P Ru2), C6 H12, C H2 Cl2'
_chemical_formula_sum 'C81 H118 Cl10 F6 P2 Ru4'
_chemical_formula_weight 2026.47
_chemical_name_systematic
;
 ?
;
_space_group_IT_number 2
_symmetry_cell_setting triclinic
_symmetry_Int_Tables_number 2
_symmetry_space_group_name_Hall '-P 1'
_symmetry_space_group_name_H-M 'P -1'
_atom_sites_solution_hydrogens geom
_atom_sites_solution_primary direct
_atom_sites_solution_secondary difmap
_audit_conform_dict_location ftp://ftp.iucr.org/pub/cif_core.dic
_audit_conform_dict_name cif_core.dic
_audit_conform_dict_version 2.3
_audit_creation_date 2010-05-27T12:45:17-00:00
_audit_creation_method 'WinGX routine CIF_UPDATE'
_cell_angle_alpha 99.675(3)
_cell_angle_beta 98.843(2)
_cell_angle_gamma 101.402(2)
_cell_formula_units_Z 2
_cell_length_a 10.0699(6)
_cell_length_b 19.5501(10)
_cell_length_c 23.0454(11)
_cell_measurement_reflns_used 1984
_cell_measurement_temperature 100(2)
_cell_measurement_theta_max 18.48
_cell_measurement_theta_min 2.17
_cell_measurement_wavelength 0.71073
_cell_volume 4301.3(4)
_computing_cell_refinement 'APPEX2 (BRUKER AXS, 2005)'
_computing_data_collection 'APPEX2 (BRUKER AXS, 2005)'
_computing_data_reduction 'APPEX2 (BRUKER AXS, 2005)'
_computing_molecular_graphics 'Ortep-3 for Windows (Farrugia, 1997)'
_computing_publication_material 'WinGX publication routines (Farrugia, 1999)'
_computing_structure_refinement 'SHELXL-97 (Sheldrick, 2008)'
_computing_structure_solution 'DIRDIF 2007 (Beurskens et all, 2008)'
_diffrn_ambient_temperature 100(2)
_diffrn_measured_fraction_theta_full 0.998
_diffrn_measured_fraction_theta_max 0.998
_diffrn_measurement_device 'four-circle diffractometer'
_diffrn_measurement_device_type 'BRUKER APPEX-II CCD'
_diffrn_measurement_method 'omega and phi scans'
_diffrn_radiation_monochromator graphite
_diffrn_radiation_probe x-ray
_diffrn_radiation_source 'fine-focus sealed tube'
_diffrn_radiation_type MoK\a
_diffrn_radiation_wavelength 0.7107
_diffrn_reflns_av_R_equivalents 0.1225
_diffrn_reflns_av_unetI/netI 0.1168
_diffrn_reflns_limit_h_max 9
_diffrn_reflns_limit_h_min -10
_diffrn_reflns_limit_k_max 19
_diffrn_reflns_limit_k_min -19
_diffrn_reflns_limit_l_max 23
_diffrn_reflns_limit_l_min 0
_diffrn_reflns_number 40571
_diffrn_reflns_theta_full 20.81
_diffrn_reflns_theta_max 20.81
_diffrn_reflns_theta_min 1.09
_exptl_absorpt_coefficient_mu 1.091
_exptl_absorpt_correction_T_max 0.970
_exptl_absorpt_correction_T_min 0.848
_exptl_absorpt_correction_type multi-scan
_exptl_absorpt_process_details 'BRUKER SADABS'
_exptl_crystal_colour colourless
_exptl_crystal_density_diffrn 1.565
_exptl_crystal_density_method 'not measured'
_exptl_crystal_description prism
_exptl_crystal_F_000 2068
_exptl_crystal_size_max 0.12
_exptl_crystal_size_mid 0.08
_exptl_crystal_size_min 0.03
_refine_diff_density_max 3.06
_refine_diff_density_min -1.655
_refine_diff_density_rms 0.149
_refine_ls_extinction_method none
_refine_ls_goodness_of_fit_ref 1.102
_refine_ls_hydrogen_treatment constr
_refine_ls_matrix_type full
_refine_ls_number_parameters 926
_refine_ls_number_reflns 8997
_refine_ls_number_restraints 664
_refine_ls_restrained_S_all 1.077
_refine_ls_R_factor_all 0.1377
_refine_ls_R_factor_gt 0.0714
_refine_ls_shift/su_max 0.001
_refine_ls_shift/su_mean 0
_refine_ls_structure_factor_coef Fsqd
_refine_ls_weighting_details 'calc w=1/[\s^2^(Fo^2^)+(0.0583P)^2^+44.5110P] where P=(Fo^2^+2Fc^2^)/3'
_refine_ls_weighting_scheme calc
_refine_ls_wR_factor_gt 0.1508
_refine_ls_wR_factor_ref 0.1806
_reflns_number_gt 5492
_reflns_number_total 8997
_reflns_threshold_expression >2\s(I)
_cod_data_source_file om1006177_si_002.cif
_cod_data_source_block Complex9
_cod_database_code 4066774

loop_
_symmetry_equiv_pos_as_xyz
'x, y, z'
'-x, -y, -z'

loop_
_atom_site_label
_atom_site_type_symbol
_atom_site_fract_x
_atom_site_fract_y
_atom_site_fract_z
_atom_site_U_iso_or_equiv
_atom_site_adp_type
_atom_site_occupancy
_atom_site_symmetry_multiplicity
_atom_site_calc_flag
_atom_site_refinement_flags
_atom_site_disorder_assembly
_atom_site_disorder_group
C1 C 0.9005(14) 0.1878(8) 0.3581(6) 0.033(4) Uani 1 1 d U . .
C2 C 0.9285(16) 0.2536(9) 0.3629(7) 0.044(4) Uani 1 1 d U . .
H2 H 0.9831 0.2724 0.3366 0.053 Uiso 1 1 calc R . .
C3 C 0.8834(18) 0.3049(9) 0.4062(8) 0.058(4) Uani 1 1 d U . .
C4 C 0.9120(19) 0.3781(10) 0.4062(8) 0.067(4) Uani 1 1 d U . .
H4 H 0.9679 0.3954 0.3798 0.081 Uiso 1 1 calc R . .
C5 C 0.861(2) 0.4263(11) 0.4434(9) 0.077(5) Uani 1 1 d U . .
H5 H 0.8804 0.4756 0.4427 0.092 Uiso 1 1 calc R . .
C6 C 0.782(2) 0.3984(11) 0.4818(9) 0.076(5) Uani 1 1 d U E .
C7 C 0.757(2) 0.3314(10) 0.4884(9) 0.074(5) Uani 1 1 d U . .
H7 H 0.7061 0.3164 0.5173 0.089 Uiso 1 1 calc R . .
C8 C 0.8081(18) 0.2837(10) 0.4505(8) 0.062(4) Uani 1 1 d U . .
H8 H 0.7923 0.2353 0.4543 0.075 Uiso 1 1 calc R . .
C9 C 1.2048(14) -0.0729(8) 0.3908(7) 0.030(3) Uani 1 1 d U . .
C10 C 1.1811(14) -0.0566(8) 0.4509(6) 0.033(3) Uani 1 1 d U G .
H10 H 1.1242 -0.0915 0.4661 0.04 Uiso 1 1 calc R A 1
C11 C 1.2402(15) 0.0086(8) 0.4860(7) 0.039(4) Uani 1 1 d U . .
H11 H 1.2204 0.0181 0.5252 0.047 Uiso 1 1 calc R B 1
C12 C 1.3299(15) 0.0639(8) 0.4682(7) 0.038(3) Uani 1 1 d U G .
C13 C 1.3530(14) 0.0471(7) 0.4088(6) 0.028(3) Uani 1 1 d U . .
H13 H 1.4121 0.0816 0.394 0.034 Uiso 1 1 calc R C 1
C14 C 1.2892(14) -0.0204(8) 0.3709(7) 0.032(3) Uani 1 1 d U G .
H14 H 1.3048 -0.0298 0.331 0.039 Uiso 1 1 calc R D 1
C15 C 1.1360(15) -0.1420(8) 0.3506(7) 0.044(4) Uani 1 1 d U G .
H15A H 1.1467 -0.1396 0.3094 0.066 Uiso 1 1 calc R . .
H15B H 1.0375 -0.1529 0.3523 0.066 Uiso 1 1 calc R . .
H15C H 1.1779 -0.1796 0.3634 0.066 Uiso 1 1 calc R . .
C16 C 1.3852(16) 0.1349(8) 0.5086(7) 0.044(4) Uani 1 1 d U . .
H16 H 1.3128 0.1456 0.5317 0.053 Uiso 1 1 calc R G .
C17 C 1.4214(17) 0.1953(8) 0.4746(8) 0.053(4) Uani 1 1 d U G .
H17A H 1.497 0.1877 0.4539 0.08 Uiso 1 1 calc R . .
H17B H 1.45 0.2412 0.5031 0.08 Uiso 1 1 calc R . .
H17C H 1.3402 0.1954 0.4451 0.08 Uiso 1 1 calc R . .
C18 C 1.5120(17) 0.1327(9) 0.5533(7) 0.059(5) Uani 1 1 d U G .
H18A H 1.49 0.0921 0.5727 0.088 Uiso 1 1 calc R . .
H18B H 1.5396 0.177 0.5838 0.088 Uiso 1 1 calc R . .
H18C H 1.5879 0.1276 0.5321 0.088 Uiso 1 1 calc R . .
C19 C 0.6573(15) -0.0307(7) 0.2399(6) 0.032(3) Uani 1 1 d U G .
H19 H 0.7419 -0.0503 0.2448 0.039 Uiso 1 1 calc R . .
C20 C 0.5684(14) -0.0648(7) 0.2822(6) 0.031(3) Uani 1 1 d U . .
H20A H 0.6143 -0.0446 0.3245 0.037 Uiso 1 1 calc R . .
H20B H 0.4769 -0.0529 0.276 0.037 Uiso 1 1 calc R . .
C21 C 0.5492(17) -0.1462(8) 0.2699(7) 0.045(4) Uani 1 1 d U . .
H21A H 0.6398 -0.1584 0.2798 0.054 Uiso 1 1 calc R . .
H21B H 0.4886 -0.1667 0.2957 0.054 Uiso 1 1 calc R . .
C22 C 0.4872(16) -0.1771(8) 0.2063(7) 0.043(4) Uani 1 1 d U . .
H22A H 0.3916 -0.1704 0.1982 0.052 Uiso 1 1 calc R . .
H22B H 0.4823 -0.229 0.1986 0.052 Uiso 1 1 calc R . .
C23 C 0.5683(16) -0.1436(7) 0.1628(7) 0.040(4) Uani 1 1 d U . .
H23A H 0.6606 -0.1546 0.1673 0.048 Uiso 1 1 calc R . .
H23B H 0.5189 -0.1638 0.121 0.048 Uiso 1 1 calc R . .
C24 C 0.5835(16) -0.0637(8) 0.1761(7) 0.040(4) Uani 1 1 d U . .
H24A H 0.6361 -0.0425 0.1481 0.049 Uiso 1 1 calc R . .
H24B H 0.491 -0.053 0.1697 0.049 Uiso 1 1 calc R . .
C25 C 0.5662(14) 0.1038(7) 0.2651(6) 0.024(3) Uani 1 1 d U G .
H25 H 0.5061 0.0726 0.2856 0.029 Uiso 1 1 calc R . .
C26 C 0.4800(14) 0.0982(8) 0.2037(6) 0.032(3) Uani 1 1 d U . .
H26A H 0.4642 0.0492 0.18 0.039 Uiso 1 1 calc R . .
H26B H 0.5306 0.1314 0.1821 0.039 Uiso 1 1 calc R . .
C27 C 0.3410(15) 0.1165(8) 0.2093(7) 0.037(4) Uani 1 1 d U . .
H27A H 0.288 0.1138 0.1687 0.044 Uiso 1 1 calc R . .
H27B H 0.2875 0.0808 0.2277 0.044 Uiso 1 1 calc R . .
C28 C 0.3582(15) 0.1908(8) 0.2472(7) 0.040(4) Uani 1 1 d U . .
H28A H 0.3999 0.227 0.2259 0.048 Uiso 1 1 calc R . .
H28B H 0.2664 0.1987 0.2526 0.048 Uiso 1 1 calc R . .
C29 C 0.4483(14) 0.1997(8) 0.3077(6) 0.035(3) Uani 1 1 d U . .
H29A H 0.3996 0.169 0.3315 0.042 Uiso 1 1 calc R . .
H29B H 0.4658 0.2498 0.3293 0.042 Uiso 1 1 calc R . .
C30 C 0.5884(14) 0.1798(7) 0.3017(6) 0.033(3) Uani 1 1 d U . .
H30A H 0.6418 0.2139 0.2819 0.04 Uiso 1 1 calc R . .
H30B H 0.6427 0.1833 0.3422 0.04 Uiso 1 1 calc R . .
C31 C 0.7946(14) 0.0921(7) 0.1985(6) 0.029(3) Uani 1 1 d U G .
H31 H 0.7146 0.0824 0.1643 0.034 Uiso 1 1 calc R . .
C32 C 0.8593(16) 0.1704(8) 0.2102(7) 0.039(4) Uani 1 1 d U . .
H32A H 0.9408 0.1824 0.2432 0.046 Uiso 1 1 calc R . .
H32B H 0.7922 0.1981 0.2225 0.046 Uiso 1 1 calc R . .
C33 C 0.9048(16) 0.1909(8) 0.1513(7) 0.045(4) Uani 1 1 d U . .
H33A H 0.8214 0.1859 0.1205 0.054 Uiso 1 1 calc R . .
H33B H 0.9557 0.2415 0.1606 0.054 Uiso 1 1 calc R . .
C34 C 0.9922(15) 0.1465(8) 0.1269(7) 0.038(4) Uani 1 1 d U . .
H34A H 1.0831 0.1585 0.1544 0.046 Uiso 1 1 calc R . .
H34B H 1.0076 0.1575 0.0878 0.046 Uiso 1 1 calc R . .
C35 C 0.9311(16) 0.0680(8) 0.1185(7) 0.040(4) Uani 1 1 d U . .
H35A H 0.9978 0.0407 0.1051 0.048 Uiso 1 1 calc R . .
H35B H 0.8464 0.0542 0.0869 0.048 Uiso 1 1 calc R . .
C36 C 0.8953(16) 0.0491(8) 0.1779(7) 0.040(4) Uani 1 1 d U . .
H36A H 0.8533 -0.0025 0.1714 0.048 Uiso 1 1 calc R . .
H36B H 0.9804 0.0603 0.2089 0.048 Uiso 1 1 calc R . .
C37 C 0.8163(14) 0.7022(7) 0.2001(6) 0.026(3) Uani 1 1 d U . .
C1R C 0.720(3) 0.4517(15) 0.5208(12) 0.094(6) Uani 1 1 d U . .
C38 C 0.8681(15) 0.7704(8) 0.2131(7) 0.037(4) Uani 1 1 d U . .
H38 H 0.849 0.7977 0.2477 0.044 Uiso 1 1 calc R . .
C39 C 0.9563(15) 0.8081(8) 0.1764(7) 0.037(3) Uani 1 1 d U . .
C40 C 1.0144(15) 0.8827(8) 0.1937(7) 0.042(4) Uani 1 1 d U . .
H40 H 0.997 0.9093 0.2291 0.05 Uiso 1 1 calc R . .
C41 C 1.0947(16) 0.9162(9) 0.1600(7) 0.045(4) Uani 1 1 d U . .
H41 H 1.1381 0.9653 0.1735 0.054 Uiso 1 1 calc R . .
C42 C 1.1141(16) 0.8798(8) 0.1064(7) 0.042(4) Uani 1 1 d U F .
C43 C 1.0567(15) 0.8099(8) 0.0879(7) 0.044(4) Uani 1 1 d U . .
H43 H 1.0689 0.7854 0.0505 0.053 Uiso 1 1 calc R . .
C44 C 0.9809(15) 0.7734(8) 0.1221(7) 0.040(4) Uani 1 1 d U . .
H44 H 0.9443 0.7235 0.1089 0.048 Uiso 1 1 calc R . .
C45 C 0.2662(17) 0.6230(9) 0.0494(8) 0.052(4) Uani 1 1 d U . .
C46 C 0.2921(16) 0.5648(9) 0.0119(8) 0.053(4) Uani 1 1 d U . .
H46 H 0.324 0.5737 -0.0235 0.064 Uiso 1 1 calc R . .
C47 C 0.2760(14) 0.4964(8) 0.0211(7) 0.040(3) Uani 1 1 d U . .
H47 H 0.2963 0.4606 -0.0073 0.048 Uiso 1 1 calc R . .
C48 C 0.2279(16) 0.4787(9) 0.0740(7) 0.045(3) Uani 1 1 d U . .
C49 C 0.2040(15) 0.5351(9) 0.1137(7) 0.045(4) Uani 1 1 d U . .
H49 H 0.176 0.5263 0.1498 0.054 Uiso 1 1 calc R . .
C50 C 0.2198(16) 0.6049(9) 0.1024(8) 0.051(4) Uani 1 1 d U . .
H50 H 0.1993 0.6409 0.1304 0.061 Uiso 1 1 calc R . .
C51 C 0.2962(18) 0.6955(9) 0.0424(8) 0.068(5) Uani 1 1 d U . .
H51A H 0.3932 0.7099 0.039 0.101 Uiso 1 1 calc R . .
H51B H 0.2792 0.7264 0.0773 0.101 Uiso 1 1 calc R . .
H51C H 0.2367 0.7 0.006 0.101 Uiso 1 1 calc R . .
C52 C 0.2164(18) 0.4061(9) 0.0862(8) 0.058(4) Uani 1 1 d U . .
H52 H 0.2881 0.3857 0.0684 0.07 Uiso 1 1 calc R . .
C53 C 0.0700(18) 0.3613(10) 0.0497(9) 0.075(5) Uani 1 1 d U . .
H53A H -0.0025 0.3754 0.0696 0.113 Uiso 1 1 calc R . .
H53B H 0.0652 0.3104 0.0479 0.113 Uiso 1 1 calc R . .
H53C H 0.0569 0.3703 0.0088 0.113 Uiso 1 1 calc R . .
C54 C 0.2320(19) 0.3974(10) 0.1492(8) 0.072(5) Uani 1 1 d U . .
H54A H 0.3187 0.4287 0.1726 0.108 Uiso 1 1 calc R . .
H54B H 0.2333 0.3477 0.1507 0.108 Uiso 1 1 calc R . .
H54C H 0.1544 0.4099 0.1661 0.108 Uiso 1 1 calc R . .
C55 C 0.7942(16) 0.4832(8) 0.2585(7) 0.040(4) Uani 1 1 d U . .
H55 H 0.8524 0.4755 0.295 0.048 Uiso 1 1 calc R . .
C56 C 0.8334(17) 0.4410(8) 0.2025(8) 0.051(4) Uani 1 1 d U . .
H56A H 0.7846 0.4511 0.1653 0.061 Uiso 1 1 calc R . .
H56B H 0.934 0.4553 0.2041 0.061 Uiso 1 1 calc R . .
C57 C 0.7908(18) 0.3608(9) 0.2029(8) 0.062(4) Uani 1 1 d U . .
H57A H 0.8118 0.3328 0.1669 0.075 Uiso 1 1 calc R . .
H57B H 0.8455 0.3507 0.2388 0.075 Uiso 1 1 calc R . .
C58 C 0.6388(18) 0.3378(9) 0.2037(8) 0.062(4) Uani 1 1 d U . .
H58A H 0.5839 0.3468 0.1674 0.075 Uiso 1 1 calc R . .
H58B H 0.6145 0.286 0.2028 0.075 Uiso 1 1 calc R . .
C59 C 0.6033(18) 0.3779(8) 0.2590(8) 0.057(4) Uani 1 1 d U . .
H59A H 0.653 0.3662 0.2953 0.068 Uiso 1 1 calc R . .
H59B H 0.503 0.363 0.258 0.068 Uiso 1 1 calc R . .
C60 C 0.6427(16) 0.4568(8) 0.2622(7) 0.045(4) Uani 1 1 d U . .
H60A H 0.6255 0.4819 0.3004 0.055 Uiso 1 1 calc R . .
H60B H 0.5831 0.4689 0.2289 0.055 Uiso 1 1 calc R . .
C61 C 1.0325(15) 0.5984(8) 0.2677(7) 0.040(4) Uani 1 1 d U . .
H61 H 1.0512 0.5827 0.2268 0.048 Uiso 1 1 calc R . .
C62 C 1.1013(15) 0.6769(8) 0.2860(8) 0.049(4) Uani 1 1 d U . .
H62A H 1.09 0.6955 0.3272 0.058 Uiso 1 1 calc R . .
H62B H 1.0562 0.7032 0.2586 0.058 Uiso 1 1 calc R . .
C63 C 1.2568(16) 0.6896(9) 0.2838(8) 0.051(4) Uani 1 1 d U . .
H63A H 1.2682 0.6754 0.2418 0.061 Uiso 1 1 calc R . .
H63B H 1.3007 0.741 0.2979 0.061 Uiso 1 1 calc R . .
C64 C 1.3264(18) 0.6475(9) 0.3223(8) 0.058(4) Uani 1 1 d U . .
H64A H 1.3213 0.6646 0.3647 0.07 Uiso 1 1 calc R . .
H64B H 1.4251 0.6553 0.3194 0.07 Uiso 1 1 calc R . .
C65 C 1.2611(17) 0.5696(9) 0.3041(8) 0.063(4) Uani 1 1 d U . .
H65A H 1.3074 0.5435 0.3313 0.075 Uiso 1 1 calc R . .
H65B H 1.2719 0.5514 0.2628 0.075 Uiso 1 1 calc R . .
C66 C 1.1049(17) 0.5570(10) 0.3071(8) 0.060(4) Uani 1 1 d U . .
H66A H 1.0613 0.5055 0.2938 0.072 Uiso 1 1 calc R . .
H66B H 1.0948 0.5721 0.3491 0.072 Uiso 1 1 calc R . .
C67 C 0.7900(15) 0.6211(7) 0.3281(6) 0.039(4) Uani 1 1 d DU . .
H67 H 0.69 0.5981 0.3238 0.046 Uiso 1 1 calc R . .
C68 C 0.8598(16) 0.6029(8) 0.3842(6) 0.046(4) Uani 1 1 d DU . .
H68A H 0.9606 0.622 0.3901 0.055 Uiso 1 1 calc R . .
H68B H 0.843 0.5504 0.3791 0.055 Uiso 1 1 calc R . .
C69 C 0.8088(19) 0.6327(8) 0.4395(7) 0.063(4) Uani 1 1 d DU . .
H69A H 0.7114 0.6081 0.4366 0.076 Uiso 1 1 calc R . .
H69B H 0.8643 0.6236 0.4756 0.076 Uiso 1 1 calc R . .
C70 C 0.8195(18) 0.7114(8) 0.4459(7) 0.056(4) Uani 1 1 d DU . .
H70A H 0.7775 0.7285 0.4801 0.067 Uiso 1 1 calc R . .
H70B H 0.918 0.7366 0.4547 0.067 Uiso 1 1 calc R . .
C71 C 0.7494(17) 0.7279(8) 0.3911(6) 0.051(4) Uani 1 1 d DU . .
H71A H 0.7652 0.7804 0.3961 0.061 Uiso 1 1 calc R . .
H71B H 0.6489 0.7086 0.3862 0.061 Uiso 1 1 calc R . .
C72 C 0.7949(16) 0.6993(7) 0.3357(6) 0.045(4) Uani 1 1 d DU . .
H72A H 0.8906 0.7253 0.3369 0.054 Uiso 1 1 calc R . .
H72B H 0.735 0.7077 0.3006 0.054 Uiso 1 1 calc R . .
C90 C 0.293(2) 0.1959(9) 0.0005(9) 0.087(5) Uani 1 1 d DU . .
H90A H 0.3324 0.2148 -0.032 0.104 Uiso 1 1 calc R . .
H90B H 0.2077 0.213 0.0036 0.104 Uiso 1 1 calc R . .
C91 C 0.3931(19) 0.2247(10) 0.0576(8) 0.085(5) Uani 1 1 d DU . .
H91A H 0.3466 0.2155 0.0913 0.102 Uiso 1 1 calc R . .
H91B H 0.4245 0.2769 0.0623 0.102 Uiso 1 1 calc R . .
C92 C 0.5172(18) 0.1918(9) 0.0607(9) 0.077(5) Uani 1 1 d DU . .
H92A H 0.5738 0.2083 0.032 0.092 Uiso 1 1 calc R . .
H92B H 0.5747 0.2077 0.1015 0.092 Uiso 1 1 calc R . .
C93 C 0.4730(19) 0.1114(9) 0.0458(8) 0.075(5) Uani 1 1 d DU . .
H93A H 0.5558 0.0913 0.045 0.09 Uiso 1 1 calc R . .
H93B H 0.4274 0.0948 0.0777 0.09 Uiso 1 1 calc R . .
C94 C 0.3794(18) 0.0852(10) -0.0113(8) 0.074(5) Uani 1 1 d DU . .
H94A H 0.3485 0.0327 -0.0177 0.089 Uiso 1 1 calc R . .
H94B H 0.4294 0.0962 -0.0436 0.089 Uiso 1 1 calc R . .
C95 C 0.2571(18) 0.1164(9) -0.0158(9) 0.076(5) Uani 1 1 d DU . .
H95A H 0.1975 0.0977 0.0111 0.092 Uiso 1 1 calc R . .
H95B H 0.2036 0.1011 -0.0574 0.092 Uiso 1 1 calc R . .
C2R C 1.188(2) 0.9179(10) 0.0676(8) 0.052(4) Uani 1 1 d U . .
F1 F 0.680(3) 0.5023(13) 0.4926(13) 0.106(4) Uani 0.627(12) 1 d P E 1
F2 F 0.826(4) 0.4877(14) 0.5690(14) 0.106(4) Uani 0.627(12) 1 d P E 1
F3 F 0.629(4) 0.4268(14) 0.5502(17) 0.106(4) Uani 0.627(12) 1 d P E 1
F1B F 0.626(5) 0.476(2) 0.481(2) 0.106(4) Uani 0.373(12) 1 d P E 2
F2B F 0.808(6) 0.512(3) 0.557(2) 0.106(4) Uani 0.373(12) 1 d P E 2
F3B F 0.615(7) 0.403(3) 0.542(3) 0.106(4) Uani 0.373(12) 1 d P E 2
F4 F 1.256(3) 0.9880(14) 0.0979(12) 0.068(3) Uani 0.497(16) 1 d P F 1
F5 F 1.108(3) 0.9249(13) 0.0220(13) 0.068(3) Uani 0.497(16) 1 d P F 1
F6 F 1.288(3) 0.8872(12) 0.0528(11) 0.068(3) Uani 0.497(16) 1 d P F 1
F4B F 1.302(3) 0.9623(15) 0.0911(12) 0.068(3) Uani 0.503(16) 1 d P F 2
F5B F 1.220(2) 0.8738(12) 0.0178(11) 0.068(3) Uani 0.503(16) 1 d P F 2
F6B F 1.116(3) 0.9553(13) 0.0328(13) 0.068(3) Uani 0.503(16) 1 d P F 2
Cl1 Cl 0.6871(3) 0.08375(19) 0.40588(15) 0.0277(9) Uani 1 1 d . . .
Cl2 Cl 1.0855(4) 0.0847(2) 0.32075(16) 0.0346(10) Uani 1 1 d . . .
Cl3 Cl 1.0374(3) 0.1164(2) 0.45352(16) 0.0320(10) Uani 1 1 d . . .
Cl4 Cl 0.8918(4) -0.0346(2) 0.36556(16) 0.0307(10) Uani 1 1 d . . .
Cl5 Cl 0.9048(3) 0.5827(2) 0.12048(16) 0.0335(10) Uani 1 1 d . . .
Cl6 Cl 0.5188(4) 0.6177(2) 0.20436(16) 0.0396(11) Uani 1 1 d . . .
Cl7 Cl 0.6090(4) 0.6449(2) 0.08166(17) 0.0414(11) Uani 1 1 d . . .
Cl8 Cl 0.5702(4) 0.4907(2) 0.11405(17) 0.0408(11) Uani 1 1 d . . .
P1 P 0.7232(4) 0.0670(2) 0.26396(17) 0.0250(10) Uani 1 1 d . . .
P2 P 0.8390(4) 0.5805(2) 0.25790(18) 0.0296(10) Uani 1 1 d . . .
Ru1 Ru 0.87441(11) 0.09352(6) 0.35527(5) 0.0239(3) Uani 1 1 d . G .
Ru2 Ru 1.1343(3) 0.0264(3) 0.40414(14) 0.0214(9) Uani 0.913(15) 1 d P G 1
Ru2B Ru 1.110(3) -0.006(3) 0.3910(13) 0.0214(9) Uani 0.087(15) 1 d P G 2
Ru3 Ru 0.73254(12) 0.61112(6) 0.17257(5) 0.0276(4) Uani 1 1 d . . .
Ru4 Ru 0.40883(13) 0.56674(8) 0.09907(6) 0.0465(5) Uani 1 1 d . . .
Cl9 Cl 0.2096(9) 0.3631(5) 0.3022(4) 0.160(3) Uiso 1 1 d D . .
C75 C 0.245(4) 0.335(2) 0.3718(19) 0.111(12) Uiso 0.627(12) 1 d P E 1
H75A H 0.236 0.2833 0.3656 0.133 Uiso 0.627(12) 1 calc PR E 1
H75B H 0.1824 0.3493 0.3987 0.133 Uiso 0.627(12) 1 calc PR E 1
Cl10 Cl 0.4340(16) 0.3874(8) 0.4030(7) 0.160(5) Uiso 0.627(12) 1 d P E 1
C75B C 0.371(5) 0.403(3) 0.362(2) 0.111(12) Uiso 0.373(12) 1 d PD E 2
H75C H 0.3788 0.4539 0.3792 0.133 Uiso 0.373(12) 1 calc PR E 2
H75D H 0.4564 0.3968 0.3472 0.133 Uiso 0.373(12) 1 calc PR E 2
Cl1B Cl 0.318(3) 0.3404(14) 0.4139(12) 0.160(5) Uiso 0.373(12) 1 d PD E 2

loop_
_atom_site_aniso_label
_atom_site_aniso_U_11
_atom_site_aniso_U_22
_atom_site_aniso_U_33
_atom_site_aniso_U_23
_atom_site_aniso_U_13
_atom_site_aniso_U_12
C1 0.026(6) 0.044(6) 0.032(7) 0.008(5) 0.012(5) 0.007(5)
C2 0.041(7) 0.046(6) 0.043(7) 0.013(5) 0.007(5) 0.003(6)
C3 0.057(8) 0.054(6) 0.058(7) 0.009(5) 0.009(6) 0.007(6)
C4 0.074(8) 0.056(6) 0.070(8) 0.013(6) 0.013(6) 0.010(6)
C5 0.084(8) 0.069(7) 0.079(8) 0.014(6) 0.019(6) 0.021(6)
C6 0.080(8) 0.071(7) 0.074(8) 0.010(6) 0.016(6) 0.014(6)
C7 0.076(8) 0.070(6) 0.074(8) 0.009(6) 0.022(6) 0.014(6)
C8 0.062(8) 0.062(7) 0.062(7) 0.012(5) 0.019(6) 0.006(6)
C9 0.022(6) 0.032(5) 0.043(6) 0.006(5) 0.006(5) 0.024(5)
C10 0.025(6) 0.043(6) 0.038(6) 0.011(5) 0.012(5) 0.016(5)
C11 0.037(7) 0.050(6) 0.036(6) 0.009(5) 0.010(5) 0.018(5)
C12 0.029(6) 0.047(5) 0.039(6) 0.005(5) 0.007(5) 0.014(5)
C13 0.022(6) 0.033(6) 0.035(6) 0.010(5) 0.004(5) 0.016(5)
C14 0.032(6) 0.037(6) 0.035(6) 0.008(5) 0.014(5) 0.020(5)
C15 0.038(7) 0.042(6) 0.049(7) 0.002(5) 0.009(6) 0.009(5)
C16 0.033(6) 0.054(6) 0.042(6) -0.002(5) 0.004(5) 0.018(5)
C17 0.045(7) 0.050(6) 0.064(7) -0.001(6) 0.013(6) 0.015(6)
C18 0.050(7) 0.067(8) 0.053(7) -0.008(6) -0.003(5) 0.025(6)
C19 0.031(6) 0.032(6) 0.033(6) 0.005(5) 0.011(5) 0.004(5)
C20 0.027(6) 0.032(5) 0.034(6) 0.003(5) 0.010(5) 0.009(5)
C21 0.048(7) 0.039(6) 0.047(6) 0.011(5) 0.017(6) 0.001(6)
C22 0.039(7) 0.040(6) 0.044(6) 0.001(5) 0.014(5) -0.005(5)
C23 0.045(7) 0.034(6) 0.039(6) 0.006(5) 0.008(5) 0.004(5)
C24 0.041(7) 0.038(6) 0.041(6) 0.009(5) 0.008(5) 0.006(5)
C25 0.026(6) 0.024(6) 0.027(6) 0.010(5) 0.011(5) 0.009(5)
C26 0.035(6) 0.030(6) 0.034(6) 0.014(5) 0.005(5) 0.009(5)
C27 0.034(6) 0.041(6) 0.035(6) 0.008(5) 0.000(5) 0.012(5)
C28 0.034(6) 0.038(6) 0.047(6) 0.008(5) 0.005(5) 0.012(5)
C29 0.031(6) 0.033(6) 0.040(6) -0.002(5) 0.010(5) 0.009(5)
C30 0.031(6) 0.030(6) 0.036(6) 0.005(5) 0.004(5) 0.004(5)
C31 0.027(6) 0.031(6) 0.030(6) 0.008(5) 0.004(5) 0.011(5)
C32 0.040(7) 0.039(6) 0.039(6) 0.010(5) 0.011(5) 0.009(5)
C33 0.045(7) 0.042(6) 0.054(7) 0.016(5) 0.021(6) 0.012(5)
C34 0.034(7) 0.043(6) 0.036(7) 0.004(5) 0.009(5) 0.006(5)
C35 0.042(7) 0.039(6) 0.040(6) 0.006(5) 0.014(5) 0.006(5)
C36 0.040(7) 0.044(6) 0.040(6) 0.006(5) 0.016(6) 0.012(5)
C37 0.021(6) 0.034(6) 0.025(6) 0.009(5) 0.004(5) 0.011(5)
C1R 0.098(9) 0.092(8) 0.097(9) 0.016(7) 0.026(7) 0.031(7)
C38 0.041(7) 0.037(6) 0.036(6) 0.007(5) 0.013(5) 0.014(5)
C39 0.038(7) 0.035(6) 0.037(6) 0.008(5) 0.007(5) 0.007(5)
C40 0.044(7) 0.035(5) 0.046(6) 0.009(5) 0.006(5) 0.009(5)
C41 0.046(7) 0.040(6) 0.047(6) 0.011(5) 0.006(5) 0.003(5)
C42 0.037(7) 0.042(6) 0.046(6) 0.015(5) 0.003(5) 0.009(5)
C43 0.041(7) 0.046(6) 0.043(6) 0.009(5) 0.009(5) 0.008(5)
C44 0.043(7) 0.039(6) 0.035(6) 0.003(5) 0.007(5) 0.006(5)
C45 0.037(7) 0.057(6) 0.059(7) 0.004(5) 0.010(6) 0.015(6)
C46 0.043(7) 0.060(6) 0.051(7) 0.002(5) 0.006(6) 0.010(6)
C47 0.026(7) 0.048(6) 0.039(6) -0.003(5) 0.007(5) 0.005(6)
C48 0.034(7) 0.051(5) 0.046(6) -0.003(5) 0.005(6) 0.011(5)
C49 0.028(7) 0.058(6) 0.041(6) -0.008(5) 0.009(5) 0.005(6)
C50 0.035(7) 0.059(6) 0.059(7) 0.000(5) 0.011(6) 0.020(6)
C51 0.059(8) 0.066(6) 0.076(8) 0.017(6) 0.005(6) 0.018(6)
C52 0.054(7) 0.056(6) 0.062(7) 0.010(6) 0.009(6) 0.011(6)
C53 0.070(7) 0.067(7) 0.079(8) 0.007(7) 0.006(6) 0.005(6)
C54 0.065(8) 0.078(8) 0.071(7) 0.021(6) 0.011(6) 0.009(6)
C55 0.041(6) 0.038(6) 0.039(7) 0.012(5) 0.004(5) 0.008(5)
C56 0.046(7) 0.046(6) 0.061(7) 0.003(6) 0.012(6) 0.017(5)
C57 0.070(7) 0.051(6) 0.066(8) 0.006(6) 0.013(6) 0.019(6)
C58 0.069(7) 0.046(7) 0.068(7) 0.006(6) 0.010(6) 0.010(6)
C59 0.065(7) 0.047(6) 0.054(7) 0.013(6) 0.013(6) -0.001(5)
C60 0.049(6) 0.042(6) 0.045(7) 0.009(5) 0.013(6) 0.004(6)
C61 0.030(6) 0.047(6) 0.042(7) 0.007(6) 0.015(5) 0.004(5)
C62 0.034(6) 0.047(6) 0.060(8) 0.002(6) 0.016(6) 0.004(5)
C63 0.041(6) 0.053(7) 0.058(7) 0.004(6) 0.022(6) 0.006(5)
C64 0.052(6) 0.072(7) 0.054(8) 0.006(6) 0.020(6) 0.021(5)
C65 0.053(6) 0.071(6) 0.064(8) 0.013(6) 0.002(6) 0.024(6)
C66 0.055(6) 0.066(7) 0.060(8) 0.015(6) 0.006(6) 0.017(6)
C67 0.034(7) 0.042(6) 0.039(6) 0.007(5) 0.013(5) 0.001(5)
C68 0.052(7) 0.043(6) 0.041(6) 0.007(5) 0.011(5) 0.008(6)
C69 0.071(8) 0.070(7) 0.050(6) 0.010(6) 0.014(6) 0.020(6)
C70 0.060(8) 0.062(6) 0.046(6) 0.003(6) 0.014(6) 0.018(6)
C71 0.048(7) 0.056(7) 0.047(6) -0.001(5) 0.013(5) 0.015(6)
C72 0.043(7) 0.050(6) 0.043(6) 0.007(5) 0.014(6) 0.012(6)
C90 0.084(8) 0.082(7) 0.090(8) 0.020(7) 0.000(6) 0.022(6)
C91 0.082(8) 0.082(7) 0.085(8) 0.007(6) 0.004(6) 0.025(6)
C92 0.072(7) 0.077(7) 0.077(8) 0.010(6) 0.003(6) 0.018(6)
C93 0.079(8) 0.076(7) 0.069(8) 0.013(7) 0.013(6) 0.018(6)
C94 0.075(8) 0.074(7) 0.072(7) 0.013(6) 0.009(6) 0.019(6)
C95 0.075(7) 0.076(7) 0.076(8) 0.008(6) 0.012(6) 0.022(6)
C2R 0.050(8) 0.054(7) 0.053(7) 0.017(6) 0.008(6) 0.011(6)
F1 0.137(10) 0.063(16) 0.119(10) 0.001(8) 0.043(8) 0.021(9)
F2 0.137(10) 0.063(16) 0.119(10) 0.001(8) 0.043(8) 0.021(9)
F3 0.137(10) 0.063(16) 0.119(10) 0.001(8) 0.043(8) 0.021(9)
F1B 0.137(10) 0.063(16) 0.119(10) 0.001(8) 0.043(8) 0.021(9)
F2B 0.137(10) 0.063(16) 0.119(10) 0.001(8) 0.043(8) 0.021(9)
F3B 0.137(10) 0.063(16) 0.119(10) 0.001(8) 0.043(8) 0.021(9)
F4 0.065(7) 0.074(8) 0.061(7) 0.019(8) 0.015(5) 0.000(7)
F5 0.065(7) 0.074(8) 0.061(7) 0.019(8) 0.015(5) 0.000(7)
F6 0.065(7) 0.074(8) 0.061(7) 0.019(8) 0.015(5) 0.000(7)
F4B 0.065(7) 0.074(8) 0.061(7) 0.019(8) 0.015(5) 0.000(7)
F5B 0.065(7) 0.074(8) 0.061(7) 0.019(8) 0.015(5) 0.000(7)
F6B 0.065(7) 0.074(8) 0.061(7) 0.019(8) 0.015(5) 0.000(7)
Cl1 0.020(2) 0.038(2) 0.024(2) 0.0038(18) 0.0064(16) 0.0052(17)
Cl2 0.020(2) 0.059(3) 0.030(2) 0.015(2) 0.0120(17) 0.0101(19)
Cl3 0.018(2) 0.050(3) 0.026(2) 0.0046(19) 0.0038(17) 0.0064(18)
Cl4 0.023(2) 0.044(2) 0.027(2) 0.0113(19) 0.0059(17) 0.0089(18)
Cl5 0.016(2) 0.042(2) 0.038(2) -0.0021(19) 0.0093(18) 0.0033(18)
Cl6 0.017(2) 0.061(3) 0.033(2) -0.010(2) 0.0043(18) 0.007(2)
Cl7 0.026(2) 0.060(3) 0.039(3) 0.003(2) 0.0061(19) 0.016(2)
Cl8 0.025(2) 0.048(3) 0.038(2) -0.010(2) 0.0105(19) -0.006(2)
P1 0.021(2) 0.029(2) 0.024(2) 0.0042(19) 0.0073(18) 0.0022(19)
P2 0.023(2) 0.030(2) 0.034(3) 0.000(2) 0.0120(19) 0.0029(19)
Ru1 0.0139(7) 0.0344(8) 0.0219(7) 0.0060(6) 0.0035(5) 0.0021(6)
Ru2 0.0135(9) 0.033(3) 0.0173(10) 0.0027(14) 0.0056(8) 0.0050(12)
Ru2B 0.0135(9) 0.033(3) 0.0173(10) 0.0027(14) 0.0056(8) 0.0050(12)
Ru3 0.0142(7) 0.0350(8) 0.0296(8) -0.0044(6) 0.0069(6) 0.0035(6)
Ru4 0.0147(7) 0.0788(11) 0.0369(9) -0.0126(8) 0.0070(6) 0.0083(7)

loop_
_atom_type_symbol
_atom_type_description
_atom_type_scat_dispersion_real
_atom_type_scat_dispersion_imag
_atom_type_scat_source
C C 0.0033 0.0016 'International Tables Vol C Tables 4.2.6.8 and 6.1.1.4'
H H 0 0 'International Tables Vol C Tables 4.2.6.8 and 6.1.1.4'
Cl Cl 0.1484 0.1585 'International Tables Vol C Tables 4.2.6.8 and 6.1.1.4'
P P 0.1023 0.0942 'International Tables Vol C Tables 4.2.6.8 and 6.1.1.4'
Ru Ru -1.2594 0.8363 'International Tables Vol C Tables 4.2.6.8 and 6.1.1.4'
F F 0.0171 0.0103 'International Tables Vol C Tables 4.2.6.8 and 6.1.1.4'

loop_
_geom_angle_atom_site_label_1
_geom_angle_atom_site_label_2
_geom_angle_atom_site_label_3
_geom_angle
C2 C1 Ru1 175.0(14)
C1 C2 C3 125.2(16)
C1 C2 H2 117.4
C3 C2 H2 117.4
C4 C3 C8 115.5(18)
C4 C3 C2 121.7(17)
C8 C3 C2 122.8(16)
C5 C4 C3 122.5(19)
C5 C4 H4 118.8
C3 C4 H4 118.8
C6 C5 C4 117(2)
C6 C5 H5 121.7
C4 C5 H5 121.7
C7 C6 C5 126(2)
C7 C6 C1R 118(2)
C5 C6 C1R 116(2)
C6 C7 C8 117(2)
C6 C7 H7 121.7
C8 C7 H7 121.7
C7 C8 C3 122.7(18)
C7 C8 H8 118.6
C3 C8 H8 118.6
C14 C9 C10 117.8(13)
C14 C9 C15 121.1(14)
C10 C9 C15 121.0(14)
C14 C9 Ru2B 77.3(13)
C10 C9 Ru2B 74.7(11)
C15 C9 Ru2B 115.4(17)
C14 C9 Ru2 69.3(8)
C10 C9 Ru2 70.6(8)
C15 C9 Ru2 129.1(10)
C11 C10 C9 119.9(14)
C11 C10 Ru2B 86.6(17)
C9 C10 Ru2B 60.3(12)
C11 C10 Ru2 70.0(9)
C9 C10 Ru2 71.0(8)
C11 C10 H10 120.1
C9 C10 H10 120.1
Ru2B C10 H10 123.7
Ru2 C10 H10 131.8
C10 C11 C12 124.5(15)
C10 C11 Ru2 73.4(9)
C12 C11 Ru2 72.5(9)
C10 C11 Ru2B 57.6(14)
C12 C11 Ru2B 84.1(13)
C10 C11 H11 117.7
C12 C11 H11 117.7
Ru2 C11 H11 129
Ru2B C11 H11 133.3
C13 C12 C11 115.1(14)
C13 C12 C16 123.9(14)
C11 C12 C16 120.8(14)
C13 C12 Ru2 69.3(8)
C11 C12 Ru2 69.0(8)
C16 C12 Ru2 128.1(11)
C13 C12 Ru2B 66.4(9)
C11 C12 Ru2B 62.7(10)
C16 C12 Ru2B 139.7(13)
C14 C13 C12 121.0(14)
C14 C13 Ru2 70.2(8)
C12 C13 Ru2 72.4(8)
C14 C13 Ru2B 55.8(13)
C12 C13 Ru2B 80.9(11)
C14 C13 H13 119.5
C12 C13 H13 119.5
Ru2 C13 H13 130.5
Ru2B C13 H13 137.1
C9 C14 C13 121.6(14)
C9 C14 Ru2B 59.9(14)
C13 C14 Ru2B 87.9(17)
C9 C14 Ru2 73.4(9)
C13 C14 Ru2 70.9(8)
C9 C14 H14 119.2
C13 C14 H14 119.2
Ru2B C14 H14 123.5
Ru2 C14 H14 129
C9 C15 H15A 109.5
C9 C15 H15B 109.5
H15A C15 H15B 109.5
C9 C15 H15C 109.5
H15A C15 H15C 109.5
H15B C15 H15C 109.5
C12 C16 C18 109.7(13)
C12 C16 C17 113.0(13)
C18 C16 C17 109.9(13)
C12 C16 H16 108
C18 C16 H16 108
C17 C16 H16 108
C16 C17 H17A 109.5
C16 C17 H17B 109.5
H17A C17 H17B 109.5
C16 C17 H17C 109.5
H17A C17 H17C 109.5
H17B C17 H17C 109.5
C16 C18 H18A 109.5
C16 C18 H18B 109.5
H18A C18 H18B 109.5
C16 C18 H18C 109.5
H18A C18 H18C 109.5
H18B C18 H18C 109.5
C24 C19 C20 107.2(11)
C24 C19 P1 120.8(10)
C20 C19 P1 114.0(10)
C24 C19 H19 104.4
C20 C19 H19 104.4
P1 C19 H19 104.4
C21 C20 C19 111.3(12)
C21 C20 H20A 109.4
C19 C20 H20A 109.4
C21 C20 H20B 109.4
C19 C20 H20B 109.4
H20A C20 H20B 108
C22 C21 C20 110.3(13)
C22 C21 H21A 109.6
C20 C21 H21A 109.6
C22 C21 H21B 109.6
C20 C21 H21B 109.6
H21A C21 H21B 108.1
C21 C22 C23 113.1(12)
C21 C22 H22A 109
C23 C22 H22A 109
C21 C22 H22B 109
C23 C22 H22B 109
H22A C22 H22B 107.8
C24 C23 C22 109.7(13)
C24 C23 H23A 109.7
C22 C23 H23A 109.7
C24 C23 H23B 109.7
C22 C23 H23B 109.7
H23A C23 H23B 108.2
C19 C24 C23 111.5(12)
C19 C24 H24A 109.3
C23 C24 H24A 109.3
C19 C24 H24B 109.3
C23 C24 H24B 109.3
H24A C24 H24B 108
C26 C25 C30 109.0(11)
C26 C25 P1 114.7(10)
C30 C25 P1 116.2(9)
C26 C25 H25 105.3
C30 C25 H25 105.3
P1 C25 H25 105.3
C25 C26 C27 110.8(12)
C25 C26 H26A 109.5
C27 C26 H26A 109.5
C25 C26 H26B 109.5
C27 C26 H26B 109.5
H26A C26 H26B 108.1
C28 C27 C26 112.1(12)
C28 C27 H27A 109.2
C26 C27 H27A 109.2
C28 C27 H27B 109.2
C26 C27 H27B 109.2
H27A C27 H27B 107.9
C29 C28 C27 111.4(12)
C29 C28 H28A 109.3
C27 C28 H28A 109.3
C29 C28 H28B 109.3
C27 C28 H28B 109.3
H28A C28 H28B 108
C28 C29 C30 111.4(12)
C28 C29 H29A 109.3
C30 C29 H29A 109.3
C28 C29 H29B 109.3
C30 C29 H29B 109.3
H29A C29 H29B 108
C25 C30 C29 111.2(11)
C25 C30 H30A 109.4
C29 C30 H30A 109.4
C25 C30 H30B 109.4
C29 C30 H30B 109.4
H30A C30 H30B 108
C32 C31 C36 110.2(12)
C32 C31 P1 111.4(10)
C36 C31 P1 114.4(10)
C32 C31 H31 106.8
C36 C31 H31 106.8
P1 C31 H31 106.8
C31 C32 C33 109.7(12)
C31 C32 H32A 109.7
C33 C32 H32A 109.7
C31 C32 H32B 109.7
C33 C32 H32B 109.7
H32A C32 H32B 108.2
C34 C33 C32 112.6(13)
C34 C33 H33A 109.1
C32 C33 H33A 109.1
C34 C33 H33B 109.1
C32 C33 H33B 109.1
H33A C33 H33B 107.8
C33 C34 C35 113.2(13)
C33 C34 H34A 108.9
C35 C34 H34A 108.9
C33 C34 H34B 108.9
C35 C34 H34B 108.9
H34A C34 H34B 107.8
C34 C35 C36 110.7(12)
C34 C35 H35A 109.5
C36 C35 H35A 109.5
C34 C35 H35B 109.5
C36 C35 H35B 109.5
H35A C35 H35B 108.1
C31 C36 C35 109.0(12)
C31 C36 H36A 109.9
C35 C36 H36A 109.9
C31 C36 H36B 109.9
C35 C36 H36B 109.9
H36A C36 H36B 108.3
C38 C37 Ru3 171.7(12)
F3 C1R F1 111(3)
F3 C1R F2 99(2)
F1 C1R F2 107(2)
F2B C1R F1B 106(3)
F2B C1R F3B 124(4)
F1B C1R F3B 97(4)
F3 C1R C6 118(2)
F1 C1R C6 114(2)
F2B C1R C6 119(3)
F2 C1R C6 106(2)
F1B C1R C6 107(3)
F3B C1R C6 101(3)
C37 C38 C39 123.3(14)
C37 C38 H38 118.3
C39 C38 H38 118.3
C44 C39 C40 116.5(14)
C44 C39 C38 122.4(14)
C40 C39 C38 121.1(14)
C41 C40 C39 120.4(16)
C41 C40 H40 119.8
C39 C40 H40 119.8
C40 C41 C42 120.9(15)
C40 C41 H41 119.5
C42 C41 H41 119.5
C43 C42 C41 120.0(15)
C43 C42 C2R 119.5(16)
C41 C42 C2R 120.3(15)
C42 C43 C44 120.8(16)
C42 C43 H43 119.6
C44 C43 H43 119.6
C43 C44 C39 121.3(15)
C43 C44 H44 119.4
C39 C44 H44 119.4
C46 C45 C51 125.9(17)
C46 C45 C50 112.9(16)
C51 C45 C50 120.8(17)
C46 C45 Ru4 67.4(10)
C51 C45 Ru4 127.4(12)
C50 C45 Ru4 68.0(10)
C47 C46 C45 126.5(17)
C47 C46 Ru4 71.1(10)
C45 C46 Ru4 75.7(10)
C47 C46 H46 116.7
C45 C46 H46 116.7
Ru4 C46 H46 129.4
C46 C47 C48 120.1(16)
C46 C47 Ru4 71.8(9)
C48 C47 Ru4 71.3(9)
C46 C47 H47 120
C48 C47 H47 120
Ru4 C47 H47 129.3
C49 C48 C47 115.8(16)
C49 C48 C52 123.2(16)
C47 C48 C52 120.8(15)
C49 C48 Ru4 69.4(9)
C47 C48 Ru4 69.5(9)
C52 C48 Ru4 127.5(11)
C48 C49 C50 122.6(16)
C48 C49 Ru4 72.8(9)
C50 C49 Ru4 73.0(9)
C48 C49 H49 118.7
C50 C49 H49 118.7
Ru4 C49 H49 127.8
C49 C50 C45 122.1(16)
C49 C50 Ru4 68.8(9)
C45 C50 Ru4 74.1(10)
C49 C50 H50 119
C45 C50 H50 119
Ru4 C50 H50 131.1
C45 C51 H51A 109.5
C45 C51 H51B 109.5
H51A C51 H51B 109.5
C45 C51 H51C 109.5
H51A C51 H51C 109.5
H51B C51 H51C 109.5
C48 C52 C54 118.6(16)
C48 C52 C53 105.7(14)
C54 C52 C53 109.7(15)
C48 C52 H52 107.5
C54 C52 H52 107.5
C53 C52 H52 107.5
C52 C53 H53A 109.5
C52 C53 H53B 109.5
H53A C53 H53B 109.5
C52 C53 H53C 109.5
H53A C53 H53C 109.5
H53B C53 H53C 109.5
C52 C54 H54A 109.5
C52 C54 H54B 109.5
H54A C54 H54B 109.5
C52 C54 H54C 109.5
H54A C54 H54C 109.5
H54B C54 H54C 109.5
C60 C55 C56 112.2(13)
C60 C55 P2 112.4(11)
C56 C55 P2 109.0(10)
C60 C55 H55 107.6
C56 C55 H55 107.6
P2 C55 H55 107.6
C57 C56 C55 108.0(13)
C57 C56 H56A 110.1
C55 C56 H56A 110.1
C57 C56 H56B 110.1
C55 C56 H56B 110.1
H56A C56 H56B 108.4
C58 C57 C56 111.5(15)
C58 C57 H57A 109.3
C56 C57 H57A 109.3
C58 C57 H57B 109.3
C56 C57 H57B 109.3
H57A C57 H57B 108
C59 C58 C57 111.0(15)
C59 C58 H58A 109.4
C57 C58 H58A 109.4
C59 C58 H58B 109.4
C57 C58 H58B 109.4
H58A C58 H58B 108
C58 C59 C60 110.5(14)
C58 C59 H59A 109.5
C60 C59 H59A 109.5
C58 C59 H59B 109.5
C60 C59 H59B 109.5
H59A C59 H59B 108.1
C59 C60 C55 112.9(14)
C59 C60 H60A 109
C55 C60 H60A 109
C59 C60 H60B 109
C55 C60 H60B 109
H60A C60 H60B 107.8
C66 C61 C62 110.1(13)
C66 C61 P2 116.8(11)
C62 C61 P2 113.0(11)
C66 C61 H61 105.3
C62 C61 H61 105.3
P2 C61 H61 105.3
C61 C62 C63 110.9(13)
C61 C62 H62A 109.5
C63 C62 H62A 109.5
C61 C62 H62B 109.5
C63 C62 H62B 109.5
H62A C62 H62B 108
C64 C63 C62 110.6(14)
C64 C63 H63A 109.5
C62 C63 H63A 109.5
C64 C63 H63B 109.5
C62 C63 H63B 109.5
H63A C63 H63B 108.1
C63 C64 C65 111.8(15)
C63 C64 H64A 109.3
C65 C64 H64A 109.3
C63 C64 H64B 109.3
C65 C64 H64B 109.3
H64A C64 H64B 107.9
C64 C65 C66 109.6(15)
C64 C65 H65A 109.7
C66 C65 H65A 109.7
C64 C65 H65B 109.7
C66 C65 H65B 109.7
H65A C65 H65B 108.2
C61 C66 C65 111.0(14)
C61 C66 H66A 109.4
C65 C66 H66A 109.4
C61 C66 H66B 109.4
C65 C66 H66B 109.4
H66A C66 H66B 108
C72 C67 C68 111.9(12)
C72 C67 P2 114.9(10)
C68 C67 P2 114.6(10)
C72 C67 H67 104.7
C68 C67 H67 104.7
P2 C67 H67 104.7
C67 C68 C69 112.6(13)
C67 C68 H68A 109.1
C69 C68 H68A 109.1
C67 C68 H68B 109.1
C69 C68 H68B 109.1
H68A C68 H68B 107.8
C70 C69 C68 111.1(13)
C70 C69 H69A 109.4
C68 C69 H69A 109.4
C70 C69 H69B 109.4
C68 C69 H69B 109.4
H69A C69 H69B 108
C71 C70 C69 111.3(13)
C71 C70 H70A 109.4
C69 C70 H70A 109.4
C71 C70 H70B 109.4
C69 C70 H70B 109.4
H70A C70 H70B 108
C70 C71 C72 114.5(13)
C70 C71 H71A 108.6
C72 C71 H71A 108.6
C70 C71 H71B 108.6
C72 C71 H71B 108.6
H71A C71 H71B 107.6
C71 C72 C67 112.4(12)
C71 C72 H72A 109.1
C67 C72 H72A 109.1
C71 C72 H72B 109.1
C67 C72 H72B 109.1
H72A C72 H72B 107.8
C91 C90 C95 113.3(15)
C91 C90 H90A 108.9
C95 C90 H90A 108.9
C91 C90 H90B 108.9
C95 C90 H90B 108.9
H90A C90 H90B 107.7
C90 C91 C92 112.4(15)
C90 C91 H91A 109.1
C92 C91 H91A 109.1
C90 C91 H91B 109.1
C92 C91 H91B 109.1
H91A C91 H91B 107.9
C93 C92 C91 110.9(14)
C93 C92 H92A 109.5
C91 C92 H92A 109.5
C93 C92 H92B 109.5
C91 C92 H92B 109.5
H92A C92 H92B 108
C94 C93 C92 112.0(15)
C94 C93 H93A 109.2
C92 C93 H93A 109.2
C94 C93 H93B 109.2
C92 C93 H93B 109.2
H93A C93 H93B 107.9
C93 C94 C95 113.1(15)
C93 C94 H94A 109
C95 C94 H94A 109
C93 C94 H94B 109
C95 C94 H94B 109
H94A C94 H94B 107.8
C94 C95 C90 113.0(15)
C94 C95 H95A 109
C90 C95 H95A 109
C94 C95 H95B 109
C90 C95 H95B 109
H95A C95 H95B 107.8
F5 C2R F6 112(2)
F4B C2R F6B 103.7(19)
F5 C2R F4 105.1(19)
F6 C2R F4 105.4(19)
F4B C2R F5B 104.1(19)
F6B C2R F5B 94.9(19)
F5 C2R C42 112(2)
F4B C2R C42 118.5(19)
F6 C2R C42 110.7(18)
F6B C2R C42 117(2)
F4 C2R C42 110.9(18)
F5B C2R C42 115.3(17)
Ru1 Cl2 Ru2 85.53(12)
Ru1 Cl2 Ru2B 86.5(5)
Ru2 Cl3 Ru1 84.46(13)
Ru2B Cl4 Ru1 93.4(11)
Ru2 Cl4 Ru1 81.27(15)
Ru3 Cl6 Ru4 85.90(13)
Ru4 Cl7 Ru3 84.22(14)
Ru4 Cl8 Ru3 82.04(13)
C19 P1 C25 105.1(6)
C19 P1 C31 102.9(6)
C25 P1 C31 106.1(6)
C19 P1 Ru1 109.9(5)
C25 P1 Ru1 114.5(4)
C31 P1 Ru1 117.2(5)
C67 P2 C55 102.5(7)
C67 P2 C61 109.7(7)
C55 P2 C61 101.4(7)
C67 P2 Ru3 113.7(5)
C55 P2 Ru3 114.5(5)
C61 P2 Ru3 113.8(5)
C1 Ru1 P1 92.1(5)
C1 Ru1 Cl1 96.2(5)
P1 Ru1 Cl1 90.39(13)
C1 Ru1 Cl2 94.2(5)
P1 Ru1 Cl2 99.67(13)
Cl1 Ru1 Cl2 165.19(13)
C1 Ru1 Cl3 90.4(5)
P1 Ru1 Cl3 177.48(14)
Cl1 Ru1 Cl3 89.65(12)
Cl2 Ru1 Cl3 79.82(12)
C1 Ru1 Cl4 167.2(5)
P1 Ru1 Cl4 99.18(13)
Cl1 Ru1 Cl4 89.69(12)
Cl2 Ru1 Cl4 78.06(13)
Cl3 Ru1 Cl4 78.30(12)
C14 Ru2 C11 80.4(6)
C14 Ru2 C13 38.9(5)
C11 Ru2 C13 68.2(6)
C14 Ru2 C12 69.9(6)
C11 Ru2 C12 38.5(5)
C13 Ru2 C12 38.3(5)
C14 Ru2 C10 68.1(6)
C11 Ru2 C10 36.6(5)
C13 Ru2 C10 80.8(5)
C12 Ru2 C10 68.7(6)
C14 Ru2 C9 37.4(5)
C11 Ru2 C9 67.9(6)
C13 Ru2 C9 69.0(5)
C12 Ru2 C9 82.5(5)
C10 Ru2 C9 38.4(5)
C14 Ru2 Cl3 157.7(5)
C11 Ru2 Cl3 93.8(5)
C13 Ru2 Cl3 119.0(5)
C12 Ru2 Cl3 92.2(5)
C10 Ru2 Cl3 118.7(4)
C9 Ru2 Cl3 156.7(4)
C14 Ru2 Cl2 95.8(4)
C11 Ru2 Cl2 158.7(5)
C13 Ru2 Cl2 95.6(4)
C12 Ru2 Cl2 120.5(5)
C10 Ru2 Cl2 158.5(5)
C9 Ru2 Cl2 120.6(4)
Cl3 Ru2 Cl2 81.68(17)
C14 Ru2 Cl4 118.3(5)
C11 Ru2 Cl4 119.8(4)
C13 Ru2 Cl4 156.7(5)
C12 Ru2 Cl4 157.8(4)
C10 Ru2 Cl4 94.4(4)
C9 Ru2 Cl4 93.1(4)
Cl3 Ru2 Cl4 83.34(13)
Cl2 Ru2 Cl4 80.50(14)
C9 Ru2B C10 45.0(9)
C9 Ru2B C14 42.8(8)
C10 Ru2B C14 75.5(10)
C9 Ru2B Cl4 120(3)
C10 Ru2B Cl4 112.9(16)
C14 Ru2B Cl4 147(2)
C9 Ru2B C11 71.3(9)
C10 Ru2B C11 35.8(7)
C14 Ru2B C11 79.4(10)
Cl4 Ru2B C11 127.1(10)
C9 Ru2B C13 70.2(9)
C10 Ru2B C13 79.3(9)
C14 Ru2B C13 36.3(7)
Cl4 Ru2B C13 167.5(16)
C11 Ru2B C13 61.2(9)
C9 Ru2B C12 80.4(10)
C10 Ru2B C12 63.8(10)
C14 Ru2B C12 63.8(10)
Cl4 Ru2B C12 149.4(16)
C11 Ru2B C12 33.2(7)
C13 Ru2B C12 32.7(6)
C9 Ru2B Cl2 131.7(12)
C10 Ru2B Cl2 163.8(19)
C14 Ru2B Cl2 93.9(10)
Cl4 Ru2B Cl2 82.7(7)
C11 Ru2B Cl2 131(2)
C13 Ru2B Cl2 85.0(11)
C12 Ru2B Cl2 100.6(15)
C37 Ru3 P2 91.1(4)
C37 Ru3 Cl5 95.5(5)
P2 Ru3 Cl5 91.14(14)
C37 Ru3 Cl6 96.8(5)
P2 Ru3 Cl6 96.87(14)
Cl5 Ru3 Cl6 165.16(13)
C37 Ru3 Cl7 89.0(4)
P2 Ru3 Cl7 177.82(14)
Cl5 Ru3 Cl7 91.03(13)
Cl6 Ru3 Cl7 80.96(13)
C37 Ru3 Cl8 165.6(4)
P2 Ru3 Cl8 102.73(14)
Cl5 Ru3 Cl8 88.34(12)
Cl6 Ru3 Cl8 77.73(13)
Cl7 Ru3 Cl8 77.03(13)
C49 Ru4 C46 79.6(6)
C49 Ru4 C47 68.6(6)
C46 Ru4 C47 37.2(5)
C49 Ru4 C50 38.3(6)
C46 Ru4 C50 66.3(6)
C47 Ru4 C50 80.2(6)
C49 Ru4 C48 37.8(6)
C46 Ru4 C48 68.7(6)
C47 Ru4 C48 39.2(6)
C50 Ru4 C48 68.9(6)
C49 Ru4 C45 69.4(6)
C46 Ru4 C45 36.9(6)
C47 Ru4 C45 68.2(6)
C50 Ru4 C45 37.9(6)
C48 Ru4 C45 82.8(6)
C49 Ru4 Cl7 157.4(5)
C46 Ru4 Cl7 92.1(5)
C47 Ru4 Cl7 116.2(4)
C50 Ru4 Cl7 119.1(5)
C48 Ru4 Cl7 154.9(5)
C45 Ru4 Cl7 91.3(4)
C49 Ru4 Cl6 96.9(4)
C46 Ru4 Cl6 156.1(5)
C47 Ru4 Cl6 160.8(4)
C50 Ru4 Cl6 96.3(5)
C48 Ru4 Cl6 121.9(5)
C45 Ru4 Cl6 119.7(5)
Cl7 Ru4 Cl6 82.13(13)
C49 Ru4 Cl8 119.8(5)
C46 Ru4 Cl8 122.5(5)
C47 Ru4 Cl8 96.1(4)
C50 Ru4 Cl8 157.6(5)
C48 Ru4 Cl8 94.2(4)
C45 Ru4 Cl8 158.5(5)
Cl7 Ru4 Cl8 82.45(13)
Cl6 Ru4 Cl8 79.93(13)
C75 Cl9 C75B 55.7(18)
Cl9 C75 Cl10 102(2)
Cl9 C75 H75A 111.5
Cl10 C75 H75A 111.5
Cl9 C75 H75B 111.5
Cl10 C75 H75B 111.5
H75A C75 H75B 109.3
Cl9 C75B Cl1B 94(2)
Cl9 C75B H75C 113
Cl1B C75B H75C 113
Cl9 C75B H75D 113
Cl1B C75B H75D 113
H75C C75B H75D 110.4

loop_
_geom_bond_atom_site_label_1
_geom_bond_atom_site_label_2
_geom_bond_distance
C1 C2 1.243(19)
C1 Ru1 1.799(15)
C2 C3 1.48(2)
C2 H2 0.95
C3 C4 1.40(2)
C3 C8 1.43(2)
C4 C5 1.39(2)
C4 H4 0.95
C5 C6 1.39(3)
C5 H5 0.95
C6 C7 1.32(2)
C6 C1R 1.55(3)
C7 C8 1.40(2)
C7 H7 0.95
C8 H8 0.95
C9 C14 1.385(19)
C9 C10 1.436(19)
C9 C15 1.476(19)
C9 Ru2B 1.76(4)
C9 Ru2 2.186(14)
C10 C11 1.356(19)
C10 Ru2B 1.96(3)
C10 Ru2 2.180(15)
C10 H10 0.95
C11 C12 1.43(2)
C11 Ru2 2.137(15)
C11 Ru2B 2.31(3)
C11 H11 0.95
C12 C13 1.419(19)
C12 C16 1.49(2)
C12 Ru2 2.183(15)
C12 Ru2B 2.59(4)
C13 C14 1.423(19)
C13 Ru2 2.142(14)
C13 Ru2B 2.40(3)
C13 H13 0.95
C14 Ru2B 1.99(2)
C14 Ru2 2.134(14)
C14 H14 0.95
C15 H15A 0.98
C15 H15B 0.98
C15 H15C 0.98
C16 C18 1.52(2)
C16 C17 1.54(2)
C16 H16 1
C17 H17A 0.98
C17 H17B 0.98
C17 H17C 0.98
C18 H18A 0.98
C18 H18B 0.98
C18 H18C 0.98
C19 C24 1.511(19)
C19 C20 1.565(18)
C19 P1 1.851(14)
C19 H19 1
C20 C21 1.536(19)
C20 H20A 0.99
C20 H20B 0.99
C21 C22 1.475(19)
C21 H21A 0.99
C21 H21B 0.99
C22 C23 1.536(19)
C22 H22A 0.99
C22 H22B 0.99
C23 C24 1.511(19)
C23 H23A 0.99
C23 H23B 0.99
C24 H24A 0.99
C24 H24B 0.99
C25 C26 1.517(18)
C25 C30 1.536(18)
C25 P1 1.863(14)
C25 H25 1
C26 C27 1.530(19)
C26 H26A 0.99
C26 H26B 0.99
C27 C28 1.527(19)
C27 H27A 0.99
C27 H27B 0.99
C28 C29 1.504(19)
C28 H28A 0.99
C28 H28B 0.99
C29 C30 1.556(19)
C29 H29A 0.99
C29 H29B 0.99
C30 H30A 0.99
C30 H30B 0.99
C31 C32 1.502(18)
C31 C36 1.521(19)
C31 P1 1.864(14)
C31 H31 1
C32 C33 1.59(2)
C32 H32A 0.99
C32 H32B 0.99
C33 C34 1.46(2)
C33 H33A 0.99
C33 H33B 0.99
C34 C35 1.504(19)
C34 H34A 0.99
C34 H34B 0.99
C35 C36 1.552(19)
C35 H35A 0.99
C35 H35B 0.99
C36 H36A 0.99
C36 H36B 0.99
C37 C38 1.296(18)
C37 Ru3 1.774(14)
C1R F3 1.29(5)
C1R F1 1.36(4)
C1R F2B 1.38(7)
C1R F2 1.39(4)
C1R F1B 1.42(6)
C1R F3B 1.47(7)
C38 C39 1.49(2)
C38 H38 0.95
C39 C44 1.40(2)
C39 C40 1.423(19)
C40 C41 1.36(2)
C40 H40 0.95
C41 C42 1.38(2)
C41 H41 0.95
C42 C43 1.34(2)
C42 C2R 1.46(2)
C43 C44 1.37(2)
C43 H43 0.95
C44 H44 0.95
C45 C46 1.40(2)
C45 C51 1.43(2)
C45 C50 1.45(2)
C45 Ru4 2.264(17)
C46 C47 1.37(2)
C46 Ru4 2.157(17)
C46 H46 0.95
C47 C48 1.45(2)
C47 Ru4 2.148(14)
C47 H47 0.95
C48 C49 1.39(2)
C48 C52 1.48(2)
C48 Ru4 2.173(15)
C49 C50 1.42(2)
C49 Ru4 2.129(15)
C49 H49 0.95
C50 Ru4 2.184(16)
C50 H50 0.95
C51 H51A 0.98
C51 H51B 0.98
C51 H51C 0.98
C52 C54 1.48(2)
C52 C53 1.58(2)
C52 H52 1
C53 H53A 0.98
C53 H53B 0.98
C53 H53C 0.98
C54 H54A 0.98
C54 H54B 0.98
C54 H54C 0.98
C55 C60 1.53(2)
C55 C56 1.56(2)
C55 P2 1.867(15)
C55 H55 1
C56 C57 1.54(2)
C56 H56A 0.99
C56 H56B 0.99
C57 C58 1.51(2)
C57 H57A 0.99
C57 H57B 0.99
C58 C59 1.51(2)
C58 H58A 0.99
C58 H58B 0.99
C59 C60 1.50(2)
C59 H59A 0.99
C59 H59B 0.99
C60 H60A 0.99
C60 H60B 0.99
C61 C66 1.51(2)
C61 C62 1.51(2)
C61 P2 1.881(15)
C61 H61 1
C62 C63 1.55(2)
C62 H62A 0.99
C62 H62B 0.99
C63 C64 1.50(2)
C63 H63A 0.99
C63 H63B 0.99
C64 C65 1.49(2)
C64 H64A 0.99
C64 H64B 0.99
C65 C66 1.56(2)
C65 H65A 0.99
C65 H65B 0.99
C66 H66A 0.99
C66 H66B 0.99
C67 C72 1.499(17)
C67 C68 1.505(17)
C67 P2 1.860(14)
C67 H67 1
C68 C69 1.516(18)
C68 H68A 0.99
C68 H68B 0.99
C69 C70 1.500(18)
C69 H69A 0.99
C69 H69B 0.99
C70 C71 1.467(17)
C70 H70A 0.99
C70 H70B 0.99
C71 C72 1.482(17)
C71 H71A 0.99
C71 H71B 0.99
C72 H72A 0.99
C72 H72B 0.99
C90 C91 1.477(18)
C90 C95 1.493(18)
C90 H90A 0.99
C90 H90B 0.99
C91 C92 1.511(19)
C91 H91A 0.99
C91 H91B 0.99
C92 C93 1.512(19)
C92 H92A 0.99
C92 H92B 0.99
C93 C94 1.445(18)
C93 H93A 0.99
C93 H93B 0.99
C94 C95 1.475(18)
C94 H94A 0.99
C94 H94B 0.99
C95 H95A 0.99
C95 H95B 0.99
C2R F5 1.27(3)
C2R F4B 1.27(3)
C2R F6 1.33(3)
C2R F6B 1.39(3)
C2R F4 1.41(3)
C2R F5B 1.43(3)
Cl1 Ru1 2.359(4)
Cl2 Ru1 2.408(4)
Cl2 Ru2 2.429(4)
Cl2 Ru2B 2.62(3)
Cl3 Ru2 2.386(6)
Cl3 Ru1 2.499(4)
Cl4 Ru2B 2.12(3)
Cl4 Ru2 2.449(5)
Cl4 Ru1 2.592(4)
Cl5 Ru3 2.357(4)
Cl6 Ru3 2.398(4)
Cl6 Ru4 2.456(4)
Cl7 Ru4 2.408(4)
Cl7 Ru3 2.523(4)
Cl8 Ru4 2.434(4)
Cl8 Ru3 2.601(4)
P1 Ru1 2.313(4)
P2 Ru3 2.319(4)
Cl9 C75 1.78(4)
Cl9 C75B 1.89(4)
C75 Cl10 1.94(4)
C75 H75A 0.99
C75 H75B 0.99
C75B Cl1B 1.92(4)
C75B H75C 0.99
C75B H75D 0.99

loop_
_geom_torsion_atom_site_label_1
_geom_torsion_atom_site_label_2
_geom_torsion_atom_site_label_3
_geom_torsion_atom_site_label_4
_geom_torsion
C1 C2 C3 C4 -175.8(17)
C1 C2 C3 C8 4(3)
C8 C3 C4 C5 -5(3)
C2 C3 C4 C5 174.9(17)
C3 C4 C5 C6 1(3)
C4 C5 C6 C7 4(3)
C4 C5 C6 C1R -177.0(19)
C5 C6 C7 C8 -4(3)
C1R C6 C7 C8 176.9(19)
C6 C7 C8 C3 -1(3)
C4 C3 C8 C7 5(3)
C2 C3 C8 C7 -175.0(17)
C14 C9 C10 C11 0(2)
C15 C9 C10 C11 -176.7(13)
Ru2B C9 C10 C11 -66.0(19)
Ru2 C9 C10 C11 -52.0(13)
C14 C9 C10 Ru2B 66.3(18)
C15 C9 C10 Ru2B -110.7(19)
Ru2 C9 C10 Ru2B 13.9(13)
C14 C9 C10 Ru2 52.4(12)
C15 C9 C10 Ru2 -124.7(13)
Ru2B C9 C10 Ru2 -13.9(13)
C9 C10 C11 C12 -2(2)
Ru2B C10 C11 C12 -54.3(16)
Ru2 C10 C11 C12 -54.2(14)
C9 C10 C11 Ru2 52.5(12)
Ru2B C10 C11 Ru2 -0.1(7)
C9 C10 C11 Ru2B 52.6(13)
Ru2 C10 C11 Ru2B 0.1(7)
C10 C11 C12 C13 1(2)
Ru2 C11 C12 C13 -53.2(12)
Ru2B C11 C12 C13 -42.2(15)
C10 C11 C12 C16 177.3(14)
Ru2 C11 C12 C16 122.7(14)
Ru2B C11 C12 C16 133.8(16)
C10 C11 C12 Ru2 54.6(14)
Ru2B C11 C12 Ru2 11.0(8)
C10 C11 C12 Ru2B 43.6(16)
Ru2 C11 C12 Ru2B -11.0(8)
C11 C12 C13 C14 0(2)
C16 C12 C13 C14 -175.6(13)
Ru2 C12 C13 C14 -52.8(12)
Ru2B C12 C13 C14 -40.4(14)
C11 C12 C13 Ru2 53.1(12)
C16 C12 C13 Ru2 -122.8(15)
Ru2B C12 C13 Ru2 12.4(8)
C11 C12 C13 Ru2B 40.7(15)
C16 C12 C13 Ru2B -135.2(17)
Ru2 C12 C13 Ru2B -12.4(8)
C10 C9 C14 C13 1(2)
C15 C9 C14 C13 178.2(13)
Ru2B C9 C14 C13 66.0(18)
Ru2 C9 C14 C13 54.2(12)
C10 C9 C14 Ru2B -64.8(16)
C15 C9 C14 Ru2B 112.2(18)
Ru2 C9 C14 Ru2B -11.8(11)
C10 C9 C14 Ru2 -53.0(11)
C15 C9 C14 Ru2 124.0(13)
Ru2B C9 C14 Ru2 11.8(11)
C12 C13 C14 C9 -1(2)
Ru2 C13 C14 C9 -55.3(12)
Ru2B C13 C14 C9 -52.3(13)
C12 C13 C14 Ru2B 50.8(15)
Ru2 C13 C14 Ru2B -3.1(7)
C12 C13 C14 Ru2 53.8(12)
Ru2B C13 C14 Ru2 3.1(7)
C13 C12 C16 C18 -101.2(18)
C11 C12 C16 C18 83.2(18)
Ru2 C12 C16 C18 169.6(11)
Ru2B C12 C16 C18 166.2(15)
C13 C12 C16 C17 22(2)
C11 C12 C16 C17 -153.8(14)
Ru2 C12 C16 C17 -67.4(18)
Ru2B C12 C16 C17 -71(2)
C24 C19 C20 C21 58.5(16)
P1 C19 C20 C21 -165.1(10)
C19 C20 C21 C22 -56.3(17)
C20 C21 C22 C23 54.3(18)
C21 C22 C23 C24 -55.6(19)
C20 C19 C24 C23 -60.2(16)
P1 C19 C24 C23 166.9(11)
C22 C23 C24 C19 58.8(17)
C30 C25 C26 C27 -58.4(15)
P1 C25 C26 C27 169.3(9)
C25 C26 C27 C28 57.3(16)
C26 C27 C28 C29 -54.1(17)
C27 C28 C29 C30 52.8(17)
C26 C25 C30 C29 57.7(15)
P1 C25 C30 C29 -170.9(10)
C28 C29 C30 C25 -55.6(16)
C36 C31 C32 C33 57.7(16)
P1 C31 C32 C33 -174.3(10)
C31 C32 C33 C34 -53.1(17)
C32 C33 C34 C35 51.6(18)
C33 C34 C35 C36 -54.6(18)
C32 C31 C36 C35 -61.3(15)
P1 C31 C36 C35 172.4(9)
C34 C35 C36 C31 58.3(16)
C7 C6 C1R F3 -11(4)
C5 C6 C1R F3 170(3)
C7 C6 C1R F1 -145(2)
C5 C6 C1R F1 36(3)
C7 C6 C1R F2B 124(3)
C5 C6 C1R F2B -55(4)
C7 C6 C1R F2 99(3)
C5 C6 C1R F2 -80(3)
C7 C6 C1R F1B -116(3)
C5 C6 C1R F1B 65(3)
C7 C6 C1R F3B -16(4)
C5 C6 C1R F3B 165(3)
C37 C38 C39 C44 5(2)
C37 C38 C39 C40 -177.9(14)
C44 C39 C40 C41 -3(2)
C38 C39 C40 C41 179.8(14)
C39 C40 C41 C42 4(2)
C40 C41 C42 C43 -2(2)
C40 C41 C42 C2R 173.5(16)
C41 C42 C43 C44 -1(2)
C2R C42 C43 C44 -177.0(16)
C42 C43 C44 C39 2(2)
C40 C39 C44 C43 0(2)
C38 C39 C44 C43 176.8(15)
C51 C45 C46 C47 173.5(16)
C50 C45 C46 C47 1(2)
Ru4 C45 C46 C47 52.8(15)
C51 C45 C46 Ru4 120.7(17)
C50 C45 C46 Ru4 -52.0(12)
C45 C46 C47 C48 0(3)
Ru4 C46 C47 C48 54.5(13)
C45 C46 C47 Ru4 -54.7(16)
C46 C47 C48 C49 -2(2)
Ru4 C47 C48 C49 53.2(12)
C46 C47 C48 C52 -177.0(14)
Ru4 C47 C48 C52 -122.2(14)
C46 C47 C48 Ru4 -54.8(13)
C47 C48 C49 C50 3(2)
C52 C48 C49 C50 177.9(15)
Ru4 C48 C49 C50 55.8(13)
C47 C48 C49 Ru4 -53.3(12)
C52 C48 C49 Ru4 122.1(15)
C48 C49 C50 C45 -2(2)
Ru4 C49 C50 C45 53.8(14)
C48 C49 C50 Ru4 -55.7(14)
C46 C45 C50 C49 0(2)
C51 C45 C50 C49 -172.9(15)
Ru4 C45 C50 C49 -51.4(13)
C46 C45 C50 Ru4 51.7(13)
C51 C45 C50 Ru4 -121.5(16)
C49 C48 C52 C54 -23(2)
C47 C48 C52 C54 151.6(16)
Ru4 C48 C52 C54 65(2)
C49 C48 C52 C53 100.0(18)
C47 C48 C52 C53 -84.9(18)
Ru4 C48 C52 C53 -171.6(12)
C60 C55 C56 C57 -52.9(17)
P2 C55 C56 C57 -178.1(11)
C55 C56 C57 C58 57.0(19)
C56 C57 C58 C59 -61(2)
C57 C58 C59 C60 58(2)
C58 C59 C60 C55 -54.2(19)
C56 C55 C60 C59 53.2(18)
P2 C55 C60 C59 176.6(11)
C66 C61 C62 C63 56.2(18)
P2 C61 C62 C63 -171.1(11)
C61 C62 C63 C64 -56.2(19)
C62 C63 C64 C65 57.4(19)
C63 C64 C65 C66 -57.5(19)
C62 C61 C66 C65 -57.0(18)
P2 C61 C66 C65 172.3(12)
C64 C65 C66 C61 57.4(19)
C72 C67 C68 C69 51.1(18)
P2 C67 C68 C69 -175.8(11)
C67 C68 C69 C70 -53.3(19)
C68 C69 C70 C71 53.8(19)
C69 C70 C71 C72 -54(2)
C70 C71 C72 C67 51.9(19)
C68 C67 C72 C71 -49.4(18)
P2 C67 C72 C71 177.7(11)
C95 C90 C91 C92 49(3)
C90 C91 C92 C93 -52(2)
C91 C92 C93 C94 54(2)
C92 C93 C94 C95 -55(2)
C93 C94 C95 C90 52(2)
C91 C90 C95 C94 -49(3)
C43 C42 C2R F5 70(3)
C41 C42 C2R F5 -105(2)
C43 C42 C2R F4B -137(2)
C41 C42 C2R F4B 47(3)
C43 C42 C2R F6 -56(2)
C41 C42 C2R F6 128(2)
C43 C42 C2R F6B 97(2)
C41 C42 C2R F6B -78(2)
C43 C42 C2R F4 -172.5(18)
C41 C42 C2R F4 12(3)
C43 C42 C2R F5B -13(3)
C41 C42 C2R F5B 171.4(18)
C24 C19 P1 C25 70.6(13)
C20 C19 P1 C25 -59.3(12)
C24 C19 P1 C31 -40.3(13)
C20 C19 P1 C31 -170.2(11)
C24 C19 P1 Ru1 -165.8(11)
C20 C19 P1 Ru1 64.3(11)
C26 C25 P1 C19 -69.9(11)
C30 C25 P1 C19 161.4(10)
C26 C25 P1 C31 38.7(11)
C30 C25 P1 C31 -90.1(11)
C26 C25 P1 Ru1 169.5(8)
C30 C25 P1 Ru1 40.7(11)
C32 C31 P1 C19 -177.8(10)
C36 C31 P1 C19 -52.1(12)
C32 C31 P1 C25 72.1(11)
C36 C31 P1 C25 -162.2(10)
C32 C31 P1 Ru1 -57.1(11)
C36 C31 P1 Ru1 68.6(11)
C72 C67 P2 C55 -171.4(11)
C68 C67 P2 C55 56.9(12)
C72 C67 P2 C61 81.4(12)
C68 C67 P2 C61 -50.3(12)
C72 C67 P2 Ru3 -47.3(12)
C68 C67 P2 Ru3 -179.0(9)
C60 C55 P2 C67 56.4(12)
C56 C55 P2 C67 -178.5(11)
C60 C55 P2 C61 169.9(11)
C56 C55 P2 C61 -65.0(12)
C60 C55 P2 Ru3 -67.1(12)
C56 C55 P2 Ru3 58.0(11)
C66 C61 P2 C67 73.1(14)
C62 C61 P2 C67 -56.2(13)
C66 C61 P2 C55 -34.8(14)
C62 C61 P2 C55 -164.1(12)
C66 C61 P2 Ru3 -158.2(11)
C62 C61 P2 Ru3 72.4(12)
C19 P1 Ru1 C1 -178.5(7)
C25 P1 Ru1 C1 -60.5(7)
C31 P1 Ru1 C1 64.6(7)
C19 P1 Ru1 Cl1 -82.2(5)
C25 P1 Ru1 Cl1 35.7(5)
C31 P1 Ru1 Cl1 160.9(5)
C19 P1 Ru1 Cl2 86.9(5)
C25 P1 Ru1 Cl2 -155.2(5)
C31 P1 Ru1 Cl2 -30.1(5)
C19 P1 Ru1 Cl4 7.6(5)
C25 P1 Ru1 Cl4 125.5(5)
C31 P1 Ru1 Cl4 -109.4(5)
Ru2 Cl2 Ru1 C1 127.7(5)
Ru2B Cl2 Ru1 C1 141.6(11)
Ru2 Cl2 Ru1 P1 -139.43(19)
Ru2B Cl2 Ru1 P1 -125.6(10)
Ru2 Cl2 Ru1 Cl1 -7.2(6)
Ru2B Cl2 Ru1 Cl1 6.6(12)
Ru2 Cl2 Ru1 Cl3 38.07(19)
Ru2B Cl2 Ru1 Cl3 51.9(10)
Ru2 Cl2 Ru1 Cl4 -41.99(18)
Ru2B Cl2 Ru1 Cl4 -28.1(10)
Ru2 Cl3 Ru1 C1 -133.2(5)
Ru2 Cl3 Ru1 Cl1 130.58(16)
Ru2 Cl3 Ru1 Cl2 -38.96(15)
Ru2 Cl3 Ru1 Cl4 40.82(14)
Ru2B Cl4 Ru1 C1 -18(2)
Ru2 Cl4 Ru1 C1 -12(2)
Ru2B Cl4 Ru1 P1 133.6(8)
Ru2 Cl4 Ru1 P1 140.05(13)
Ru2B Cl4 Ru1 Cl1 -136.1(8)
Ru2 Cl4 Ru1 Cl1 -129.60(13)
Ru2B Cl4 Ru1 Cl2 35.6(8)
Ru2 Cl4 Ru1 Cl2 42.02(13)
Ru2B Cl4 Ru1 Cl3 -46.4(8)
Ru2 Cl4 Ru1 Cl3 -39.90(12)
C9 C14 Ru2 C11 66.0(9)
C13 C14 Ru2 C11 -67.0(9)
Ru2B C14 Ru2 C11 103(2)
C9 C14 Ru2 C13 133.0(13)
Ru2B C14 Ru2 C13 170(2)
C9 C14 Ru2 C12 104.4(10)
C13 C14 Ru2 C12 -28.6(8)
Ru2B C14 Ru2 C12 141(2)
C9 C14 Ru2 C10 30.1(8)
C13 C14 Ru2 C10 -103.0(9)
Ru2B C14 Ru2 C10 67(2)
C13 C14 Ru2 C9 -133.0(13)
Ru2B C14 Ru2 C9 37(2)
C9 C14 Ru2 Cl3 142.6(9)
C13 C14 Ru2 Cl3 9.5(16)
C9 C14 Ru2 Cl2 -135.2(8)
C13 C14 Ru2 Cl2 91.8(8)
Ru2B C14 Ru2 Cl2 -99(2)
C9 C14 Ru2 Cl4 -52.9(9)
C13 C14 Ru2 Cl4 174.1(7)
Ru2B C14 Ru2 Cl4 -16(2)
C10 C11 Ru2 C14 -65.9(9)
C12 C11 Ru2 C14 69.6(9)
Ru2B C11 Ru2 C14 -66.2(19)
C10 C11 Ru2 C13 -104.4(10)
C12 C11 Ru2 C13 31.1(9)
Ru2B C11 Ru2 C13 -105(2)
C10 C11 Ru2 C12 -135.5(14)
Ru2B C11 Ru2 C12 -136(2)
C12 C11 Ru2 C10 135.5(14)
Ru2B C11 Ru2 C10 0(2)
C10 C11 Ru2 C9 -29.2(9)
C12 C11 Ru2 C9 106.3(10)
Ru2B C11 Ru2 C9 -29.5(19)
C10 C11 Ru2 Cl3 135.8(9)
C12 C11 Ru2 Cl3 -88.7(9)
Ru2B C11 Ru2 Cl3 135.5(19)
C10 C11 Ru2 Cl2 -147.4(11)
C12 C11 Ru2 Cl2 -11.8(18)
Ru2B C11 Ru2 Cl2 -148(2)
C10 C11 Ru2 Cl4 51.3(10)
C12 C11 Ru2 Cl4 -173.2(8)
Ru2B C11 Ru2 Cl4 51.0(19)
C12 C13 Ru2 C14 -133.5(13)
Ru2B C13 Ru2 C14 -10(2)
C14 C13 Ru2 C11 102.1(9)
C12 C13 Ru2 C11 -31.3(9)
Ru2B C13 Ru2 C11 92(2)
C14 C13 Ru2 C12 133.5(13)
Ru2B C13 Ru2 C12 123(2)
C14 C13 Ru2 C10 66.3(9)
C12 C13 Ru2 C10 -67.1(9)
Ru2B C13 Ru2 C10 56(2)
C14 C13 Ru2 C9 28.4(8)
C12 C13 Ru2 C9 -105.1(10)
Ru2B C13 Ru2 C9 18(2)
C14 C13 Ru2 Cl3 -175.9(7)
C12 C13 Ru2 Cl3 50.7(9)
Ru2B C13 Ru2 Cl3 174(2)
C14 C13 Ru2 Cl2 -92.3(8)
C12 C13 Ru2 Cl2 134.3(8)
Ru2B C13 Ru2 Cl2 -102(2)
C14 C13 Ru2 Cl4 -13.2(15)
C12 C13 Ru2 Cl4 -146.7(9)
Ru2B C13 Ru2 Cl4 -23(2)
C13 C12 Ru2 C14 29.0(8)
C11 C12 Ru2 C14 -100.1(10)
C16 C12 Ru2 C14 146.5(15)
Ru2B C12 Ru2 C14 -44(2)
C13 C12 Ru2 C11 129.2(13)
C16 C12 Ru2 C11 -113.4(18)
Ru2B C12 Ru2 C11 56(2)
C11 C12 Ru2 C13 -129.2(13)
C16 C12 Ru2 C13 117.5(18)
Ru2B C12 Ru2 C13 -73(2)
C13 C12 Ru2 C10 102.5(9)
C11 C12 Ru2 C10 -26.6(9)
C16 C12 Ru2 C10 -140.0(15)
Ru2B C12 Ru2 C10 29(2)
C13 C12 Ru2 C9 65.4(9)
C11 C12 Ru2 C9 -63.8(9)
C16 C12 Ru2 C9 -177.2(15)
Ru2B C12 Ru2 C9 -8(2)
C13 C12 Ru2 Cl3 -137.4(8)
C11 C12 Ru2 Cl3 93.4(9)
C16 C12 Ru2 Cl3 -19.9(14)
Ru2B C12 Ru2 Cl3 149(2)
C13 C12 Ru2 Cl2 -55.8(9)
C11 C12 Ru2 Cl2 175.0(8)
C16 C12 Ru2 Cl2 61.7(15)
Ru2B C12 Ru2 Cl2 -129(2)
C13 C12 Ru2 Cl4 145.0(11)
C11 C12 Ru2 Cl4 15.8(18)
C16 C12 Ru2 Cl4 -97.5(18)
Ru2B C12 Ru2 Cl4 72(3)
C11 C10 Ru2 C14 104.0(10)
C9 C10 Ru2 C14 -29.3(8)
Ru2B C10 Ru2 C14 -76(2)
C9 C10 Ru2 C11 -133.3(13)
Ru2B C10 Ru2 C11 180(2)
C11 C10 Ru2 C13 65.7(9)
C9 C10 Ru2 C13 -67.6(8)
Ru2B C10 Ru2 C13 -115(2)
C11 C10 Ru2 C12 27.9(9)
C9 C10 Ru2 C12 -105.4(9)
Ru2B C10 Ru2 C12 -152(2)
C11 C10 Ru2 C9 133.3(13)
Ru2B C10 Ru2 C9 -47(2)
C11 C10 Ru2 Cl3 -52.4(10)
C9 C10 Ru2 Cl3 174.3(7)
Ru2B C10 Ru2 Cl3 127(2)
C11 C10 Ru2 Cl2 147.7(10)
C9 C10 Ru2 Cl2 14.4(16)
Ru2B C10 Ru2 Cl2 -33(2)
C11 C10 Ru2 Cl4 -137.2(9)
C9 C10 Ru2 Cl4 89.5(8)
Ru2B C10 Ru2 Cl4 42(2)
C10 C9 Ru2 C14 131.5(13)
C15 C9 Ru2 C14 -113.8(18)
Ru2B C9 Ru2 C14 -124(3)
C14 C9 Ru2 C11 -103.6(10)
C10 C9 Ru2 C11 27.9(8)
C15 C9 Ru2 C11 142.6(15)
Ru2B C9 Ru2 C11 133(3)
C14 C9 Ru2 C13 -29.4(8)
C10 C9 Ru2 C13 102.1(9)
C15 C9 Ru2 C13 -143.2(15)
Ru2B C9 Ru2 C13 -153(3)
C14 C9 Ru2 C12 -66.5(9)
C10 C9 Ru2 C12 65.0(9)
C15 C9 Ru2 C12 179.7(15)
Ru2B C9 Ru2 C12 170(3)
C14 C9 Ru2 C10 -131.5(13)
C15 C9 Ru2 C10 114.7(17)
Ru2B C9 Ru2 C10 105(3)
C14 C9 Ru2 Cl3 -144.3(10)
C10 C9 Ru2 Cl3 -12.8(15)
C15 C9 Ru2 Cl3 101.9(16)
Ru2B C9 Ru2 Cl3 92(3)
C14 C9 Ru2 Cl2 54.6(9)
C10 C9 Ru2 Cl2 -173.9(7)
C15 C9 Ru2 Cl2 -59.2(15)
Ru2B C9 Ru2 Cl2 -69(3)
C14 C9 Ru2 Cl4 135.3(8)
C10 C9 Ru2 Cl4 -93.1(8)
C15 C9 Ru2 Cl4 21.5(14)
Ru2B C9 Ru2 Cl4 12(3)
Ru1 Cl3 Ru2 C14 123.4(11)
Ru1 Cl3 Ru2 C11 -162.6(4)
Ru1 Cl3 Ru2 C13 130.2(4)
Ru1 Cl3 Ru2 C12 158.8(4)
Ru1 Cl3 Ru2 C10 -134.4(5)
Ru1 Cl3 Ru2 C9 -125.3(11)
Ru1 Cl3 Ru2 Cl2 38.32(14)
Ru1 Cl3 Ru2 Cl4 -43.00(11)
Ru1 Cl2 Ru2 C14 162.4(4)
Ru2B Cl2 Ru2 C14 68.9(19)
Ru1 Cl2 Ru2 C11 -119.0(13)
Ru2B Cl2 Ru2 C11 147(2)
Ru1 Cl2 Ru2 C13 -158.5(4)
Ru2B Cl2 Ru2 C13 108(2)
Ru1 Cl2 Ru2 C12 -127.6(5)
Ru2B Cl2 Ru2 C12 139(2)
Ru1 Cl2 Ru2 C10 122.3(11)
Ru2B Cl2 Ru2 C10 29(2)
Ru1 Cl2 Ru2 C9 132.6(5)
Ru2B Cl2 Ru2 C9 39.1(19)
Ru1 Cl2 Ru2 Cl3 -39.97(14)
Ru2B Cl2 Ru2 Cl3 -133.5(19)
Ru1 Cl2 Ru2 Cl4 44.62(15)
Ru2B Cl2 Ru2 Cl4 -48.9(19)
Ru2B Cl4 Ru2 C14 19(2)
Ru1 Cl4 Ru2 C14 -132.7(5)
Ru2B Cl4 Ru2 C11 -76(2)
Ru1 Cl4 Ru2 C11 132.1(5)
Ru2B Cl4 Ru2 C13 28(2)
Ru1 Cl4 Ru2 C13 -123.3(10)
Ru2B Cl4 Ru2 C12 -87(3)
Ru1 Cl4 Ru2 C12 120.8(13)
Ru2B Cl4 Ru2 C10 -48(2)
Ru1 Cl4 Ru2 C10 159.9(4)
Ru2B Cl4 Ru2 C9 -10(2)
Ru1 Cl4 Ru2 C9 -161.7(4)
Ru2B Cl4 Ru2 Cl3 -167(2)
Ru1 Cl4 Ru2 Cl3 41.47(12)
Ru2B Cl4 Ru2 Cl2 111(2)
Ru1 Cl4 Ru2 Cl2 -41.17(14)
C14 C9 Ru2B C10 -123.9(14)
C15 C9 Ru2B C10 117.5(16)
Ru2 C9 Ru2B C10 -71(3)
C10 C9 Ru2B C14 123.9(14)
C15 C9 Ru2B C14 -118.6(16)
Ru2 C9 Ru2B C14 53(3)
C14 C9 Ru2B Cl4 142.8(15)
C10 C9 Ru2B Cl4 -93.3(13)
C15 C9 Ru2B Cl4 24.2(19)
Ru2 C9 Ru2B Cl4 -164(4)
C14 C9 Ru2B C11 -94.6(11)
C10 C9 Ru2B C11 29.4(8)
C15 C9 Ru2B C11 146.8(14)
Ru2 C9 Ru2B C11 -42(3)
C14 C9 Ru2B C13 -29.3(8)
C10 C9 Ru2B C13 94.6(11)
C15 C9 Ru2B C13 -147.9(14)
Ru2 C9 Ru2B C13 24(3)
C14 C9 Ru2B C12 -61.6(10)
C10 C9 Ru2B C12 62.3(9)
C15 C9 Ru2B C12 179.8(13)
Ru2 C9 Ru2B C12 -9(2)
C14 C9 Ru2B Cl2 34(2)
C10 C9 Ru2B Cl2 158(3)
C15 C9 Ru2B Cl2 -84(3)
Ru2 C9 Ru2B Cl2 87(4)
C11 C10 Ru2B C9 127.5(15)
Ru2 C10 Ru2B C9 127(2)
C11 C10 Ru2B C14 91.9(15)
C9 C10 Ru2B C14 -35.6(10)
Ru2 C10 Ru2B C14 92(2)
C11 C10 Ru2B Cl4 -122(2)
C9 C10 Ru2B Cl4 110(2)
Ru2 C10 Ru2B Cl4 -123(3)
C9 C10 Ru2B C11 -127.5(15)
Ru2 C10 Ru2B C11 0(2)
C11 C10 Ru2B C13 54.8(12)
C9 C10 Ru2B C13 -72.6(10)
Ru2 C10 Ru2B C13 55(2)
C11 C10 Ru2B C12 24.2(9)
C9 C10 Ru2B C12 -103.3(11)
Ru2 C10 Ru2B C12 23.9(19)
C11 C10 Ru2B Cl2 41(7)
C9 C10 Ru2B Cl2 -86(6)
Ru2 C10 Ru2B Cl2 41(6)
C13 C14 Ru2B C9 -128.9(15)
Ru2 C14 Ru2B C9 -139(2)
C9 C14 Ru2B C10 37.3(11)
C13 C14 Ru2B C10 -91.5(15)
Ru2 C14 Ru2B C10 -101(2)
C9 C14 Ru2B Cl4 -73(3)
C13 C14 Ru2B Cl4 159(3)
Ru2 C14 Ru2B Cl4 149(4)
C9 C14 Ru2B C11 73.8(11)
C13 C14 Ru2B C11 -55.0(13)
Ru2 C14 Ru2B C11 -65(2)
C9 C14 Ru2B C13 128.9(15)
Ru2 C14 Ru2B C13 -10(2)
C9 C14 Ru2B C12 104.9(11)
C13 C14 Ru2B C12 -23.9(9)
Ru2 C14 Ru2B C12 -33.7(18)
C9 C14 Ru2B Cl2 -155.1(19)
C13 C14 Ru2B Cl2 76.0(14)
Ru2 C14 Ru2B Cl2 66(2)
Ru2 Cl4 Ru2B C9 166(3)
Ru1 Cl4 Ru2B C9 -166.3(13)
Ru2 Cl4 Ru2B C10 116(3)
Ru1 Cl4 Ru2B C10 143.6(19)
Ru2 Cl4 Ru2B C14 -146(5)
Ru1 Cl4 Ru2B C14 -118(3)
Ru2 Cl4 Ru2B C11 77(3)
Ru1 Cl4 Ru2B C11 105(2)
Ru2 Cl4 Ru2B C13 -51(9)
Ru1 Cl4 Ru2B C13 -23(9)
Ru2 Cl4 Ru2B C12 39(3)
Ru1 Cl4 Ru2B C12 67(3)
Ru2 Cl4 Ru2B Cl2 -60(2)
Ru1 Cl4 Ru2B Cl2 -31.9(8)
C10 C11 Ru2B C9 -36.4(12)
C12 C11 Ru2B C9 101.4(13)
Ru2 C11 Ru2B C9 143(2)
C12 C11 Ru2B C10 137.7(15)
Ru2 C11 Ru2B C10 180(2)
C10 C11 Ru2B C14 -79.9(15)
C12 C11 Ru2B C14 57.8(14)
Ru2 C11 Ru2B C14 100(2)
C10 C11 Ru2B Cl4 78(3)
C12 C11 Ru2B Cl4 -145(3)
Ru2 C11 Ru2B Cl4 -103(3)
C10 C11 Ru2B C13 -113.5(13)
C12 C11 Ru2B C13 24.2(10)
Ru2 C11 Ru2B C13 66.1(19)
C10 C11 Ru2B C12 -137.7(15)
Ru2 C11 Ru2B C12 42(2)
C10 C11 Ru2B Cl2 -165.8(16)
C12 C11 Ru2B Cl2 -28.1(16)
Ru2 C11 Ru2B Cl2 13.8(11)
C14 C13 Ru2B C9 34.2(11)
C12 C13 Ru2B C9 -103.5(12)
Ru2 C13 Ru2B C9 -157(3)
C14 C13 Ru2B C10 80.1(15)
C12 C13 Ru2B C10 -57.6(13)
Ru2 C13 Ru2B C10 -111(2)
C12 C13 Ru2B C14 -137.7(14)
Ru2 C13 Ru2B C14 169(2)
C14 C13 Ru2B Cl4 -112(9)
C12 C13 Ru2B Cl4 110(9)
Ru2 C13 Ru2B Cl4 56(9)
C14 C13 Ru2B C11 113.2(14)
C12 C13 Ru2B C11 -24.5(10)
Ru2 C13 Ru2B C11 -78(2)
C14 C13 Ru2B C12 137.7(14)
Ru2 C13 Ru2B C12 -54(2)
C14 C13 Ru2B Cl2 -103.6(12)
C12 C13 Ru2B Cl2 118.6(13)
Ru2 C13 Ru2B Cl2 65(2)
C13 C12 Ru2B C9 68.1(11)
C11 C12 Ru2B C9 -70.3(13)
C16 C12 Ru2B C9 -176.8(18)
Ru2 C12 Ru2B C9 170(3)
C13 C12 Ru2B C10 112.4(13)
C11 C12 Ru2B C10 -26.0(10)
C16 C12 Ru2B C10 -132(2)
Ru2 C12 Ru2B C10 -146(3)
C13 C12 Ru2B C14 26.3(9)
C11 C12 Ru2B C14 -112.1(15)
C16 C12 Ru2B C14 141.5(19)
Ru2 C12 Ru2B C14 128(3)
C13 C12 Ru2B Cl4 -156(3)
C11 C12 Ru2B Cl4 65(3)
C16 C12 Ru2B Cl4 -41(4)
Ru2 C12 Ru2B Cl4 -54(3)
C13 C12 Ru2B C11 138.4(16)
C16 C12 Ru2B C11 -106(2)
Ru2 C12 Ru2B C11 -120(3)
C11 C12 Ru2B C13 -138.4(16)
C16 C12 Ru2B C13 115(2)
Ru2 C12 Ru2B C13 102(2)
C13 C12 Ru2B Cl2 -62.8(10)
C11 C12 Ru2B Cl2 158.8(14)
C16 C12 Ru2B Cl2 52(2)
Ru2 C12 Ru2B Cl2 39(2)
Ru1 Cl2 Ru2B C9 159(3)
Ru2 Cl2 Ru2B C9 -116(4)
Ru1 Cl2 Ru2B C10 -130(7)
Ru2 Cl2 Ru2B C10 -45(6)
Ru1 Cl2 Ru2B C14 -178.7(15)
Ru2 Cl2 Ru2B C14 -93(2)
Ru1 Cl2 Ru2B Cl4 34.6(10)
Ru2 Cl2 Ru2B Cl4 120(2)
Ru1 Cl2 Ru2B C11 -99.4(13)
Ru2 Cl2 Ru2B C11 -13.8(11)
Ru1 Cl2 Ru2B C13 -143.5(10)
Ru2 Cl2 Ru2B C13 -57.9(18)
Ru1 Cl2 Ru2B C12 -114.6(9)
Ru2 Cl2 Ru2B C12 -29.1(15)
C67 P2 Ru3 C37 63.2(7)
C55 P2 Ru3 C37 -179.4(7)
C61 P2 Ru3 C37 -63.4(7)
C67 P2 Ru3 Cl5 158.8(5)
C55 P2 Ru3 Cl5 -83.9(6)
C61 P2 Ru3 Cl5 32.2(6)
C67 P2 Ru3 Cl6 -33.7(5)
C55 P2 Ru3 Cl6 83.6(6)
C61 P2 Ru3 Cl6 -160.4(5)
C67 P2 Ru3 Cl8 -112.6(5)
C55 P2 Ru3 Cl8 4.7(6)
C61 P2 Ru3 Cl8 120.7(5)
Ru4 Cl6 Ru3 C37 125.0(4)
Ru4 Cl6 Ru3 P2 -143.12(14)
Ru4 Cl6 Ru3 Cl5 -20.9(6)
Ru4 Cl6 Ru3 Cl7 37.05(13)
Ru4 Cl6 Ru3 Cl8 -41.52(13)
Ru4 Cl7 Ru3 C37 -135.1(5)
Ru4 Cl7 Ru3 Cl5 129.43(13)
Ru4 Cl7 Ru3 Cl6 -38.03(13)
Ru4 Cl7 Ru3 Cl8 41.36(12)
Ru4 Cl8 Ru3 C37 -26.5(18)
Ru4 Cl8 Ru3 P2 136.72(13)
Ru4 Cl8 Ru3 Cl5 -132.49(13)
Ru4 Cl8 Ru3 Cl6 42.35(13)
Ru4 Cl8 Ru3 Cl7 -41.05(12)
C48 C49 Ru4 C46 68.5(10)
C50 C49 Ru4 C46 -64.7(10)
C48 C49 Ru4 C47 31.5(10)
C50 C49 Ru4 C47 -101.7(11)
C48 C49 Ru4 C50 133.2(15)
C50 C49 Ru4 C48 -133.2(15)
C48 C49 Ru4 C45 105.4(11)
C50 C49 Ru4 C45 -27.8(10)
C48 C49 Ru4 Cl7 138.4(10)
C50 C49 Ru4 Cl7 5.2(17)
C48 C49 Ru4 Cl6 -135.4(9)
C50 C49 Ru4 Cl6 91.4(9)
C48 C49 Ru4 Cl8 -53.1(11)
C50 C49 Ru4 Cl8 173.7(8)
C47 C46 Ru4 C49 -68.1(10)
C45 C46 Ru4 C49 69.4(11)
C45 C46 Ru4 C47 137.4(16)
C47 C46 Ru4 C50 -105.8(11)
C45 C46 Ru4 C50 31.7(10)
C47 C46 Ru4 C48 -30.3(10)
C45 C46 Ru4 C48 107.1(11)
C47 C46 Ru4 C45 -137.4(16)
C47 C46 Ru4 Cl7 133.1(9)
C45 C46 Ru4 Cl7 -89.4(10)
C47 C46 Ru4 Cl6 -151.8(9)
C45 C46 Ru4 Cl6 -14.3(19)
C47 C46 Ru4 Cl8 50.8(11)
C45 C46 Ru4 Cl8 -171.8(8)
C46 C47 Ru4 C49 101.4(11)
C48 C47 Ru4 C49 -30.5(10)
C48 C47 Ru4 C46 -131.9(15)
C46 C47 Ru4 C50 63.4(10)
C48 C47 Ru4 C50 -68.5(10)
C46 C47 Ru4 C48 131.9(15)
C46 C47 Ru4 C45 25.9(10)
C48 C47 Ru4 C45 -106.0(11)
C46 C47 Ru4 Cl7 -54.4(11)
C48 C47 Ru4 Cl7 173.7(8)
C46 C47 Ru4 Cl6 144.4(12)
C48 C47 Ru4 Cl6 12(2)
C46 C47 Ru4 Cl8 -138.9(9)
C48 C47 Ru4 Cl8 89.2(9)
C45 C50 Ru4 C49 -134.7(15)
C49 C50 Ru4 C46 103.8(11)
C45 C50 Ru4 C46 -30.9(9)
C49 C50 Ru4 C47 67.7(10)
C45 C50 Ru4 C47 -67.0(10)
C49 C50 Ru4 C48 28.6(9)
C45 C50 Ru4 C48 -106.1(11)
C49 C50 Ru4 C45 134.7(15)
C49 C50 Ru4 Cl7 -177.7(8)
C45 C50 Ru4 Cl7 47.6(11)
C49 C50 Ru4 Cl6 -93.2(9)
C45 C50 Ru4 Cl6 132.1(9)
C49 C50 Ru4 Cl8 -14.4(18)
C45 C50 Ru4 Cl8 -149.1(10)
C47 C48 Ru4 C49 129.6(15)
C52 C48 Ru4 C49 -117(2)
C49 C48 Ru4 C46 -100.8(11)
C47 C48 Ru4 C46 28.8(9)
C52 C48 Ru4 C46 142.6(17)
C49 C48 Ru4 C47 -129.6(15)
C52 C48 Ru4 C47 113.8(19)
C49 C48 Ru4 C50 -29.0(10)
C47 C48 Ru4 C50 100.6(11)
C52 C48 Ru4 C50 -145.6(17)
C49 C48 Ru4 C45 -65.5(10)
C47 C48 Ru4 C45 64.1(10)
C52 C48 Ru4 C45 177.9(16)
C49 C48 Ru4 Cl7 -142.9(10)
C47 C48 Ru4 Cl7 -13.4(17)
C52 C48 Ru4 Cl7 100.4(17)
C49 C48 Ru4 Cl6 55.2(11)
C47 C48 Ru4 Cl6 -175.2(8)
C52 C48 Ru4 Cl6 -61.4(16)
C49 C48 Ru4 Cl8 136.0(10)
C47 C48 Ru4 Cl8 -94.5(9)
C52 C48 Ru4 Cl8 19.3(15)
C46 C45 Ru4 C49 -100.4(11)
C51 C45 Ru4 C49 140.8(18)
C50 C45 Ru4 C49 28.1(9)
C51 C45 Ru4 C46 -119(2)
C50 C45 Ru4 C46 128.5(15)
C46 C45 Ru4 C47 -26.1(10)
C51 C45 Ru4 C47 -144.9(18)
C50 C45 Ru4 C47 102.4(10)
C46 C45 Ru4 C50 -128.5(15)
C51 C45 Ru4 C50 113(2)
C46 C45 Ru4 C48 -63.8(11)
C51 C45 Ru4 C48 177.4(17)
C50 C45 Ru4 C48 64.7(10)
C46 C45 Ru4 Cl7 91.7(10)
C51 C45 Ru4 Cl7 -27.1(16)
C50 C45 Ru4 Cl7 -139.8(9)
C46 C45 Ru4 Cl6 173.4(9)
C51 C45 Ru4 Cl6 54.6(17)
C50 C45 Ru4 Cl6 -58.1(10)
C46 C45 Ru4 Cl8 19.2(19)
C51 C45 Ru4 Cl8 -99.6(18)
C50 C45 Ru4 Cl8 147.7(10)
Ru3 Cl7 Ru4 C49 126.0(11)
Ru3 Cl7 Ru4 C46 -166.4(5)
Ru3 Cl7 Ru4 C47 -137.0(5)
Ru3 Cl7 Ru4 C50 129.7(5)
Ru3 Cl7 Ru4 C48 -127.7(11)
Ru3 Cl7 Ru4 C45 156.7(5)
Ru3 Cl7 Ru4 Cl6 36.85(13)
Ru3 Cl7 Ru4 Cl8 -43.96(12)
Ru3 Cl6 Ru4 C49 163.8(5)
Ru3 Cl6 Ru4 C46 -116.1(12)
Ru3 Cl6 Ru4 C47 124.1(13)
Ru3 Cl6 Ru4 C50 -157.6(5)
Ru3 Cl6 Ru4 C48 133.3(5)
Ru3 Cl6 Ru4 C45 -126.0(5)
Ru3 Cl6 Ru4 Cl7 -39.00(14)
Ru3 Cl6 Ru4 Cl8 44.67(13)
Ru3 Cl8 Ru4 C49 -133.0(5)
Ru3 Cl8 Ru4 C46 130.2(5)
Ru3 Cl8 Ru4 C47 158.2(4)
Ru3 Cl8 Ru4 C50 -122.8(12)
Ru3 Cl8 Ru4 C48 -162.4(4)
Ru3 Cl8 Ru4 C45 116.6(12)
Ru3 Cl8 Ru4 Cl7 42.55(12)
Ru3 Cl8 Ru4 Cl6 -40.75(12)
C75B Cl9 C75 Cl10 -8(3)
C75 Cl9 C75B Cl1B 1(2)
